data_7716432
loop_
_publ_author_name
'Xiang, Libo'
'Matler, Alexander'
'Tan, Leibo'
'Ye, Qing'

_publ_section_title
;
 Reactivity study of Lewis superacidic carborane-based analogue of
 9-bromo-9-borafluorene towards Lewis bases.
;
_journal_issue 28
_journal_name_full 'Dalton transactions (Cambridge, England : 2003)'
_journal_page_first 11655
_journal_page_last 11658
_journal_paper_doi 10.1039/d4dt01615g
_journal_volume 53
_journal_year 2024
_chemical_formula_moiety 'C14 H31 B21 Br N'
_chemical_formula_sum 'C14 H31 B21 Br N'
_chemical_formula_weight 520.32
_space_group_crystal_system triclinic
_space_group_IT_number 2
_space_group_name_Hall '-P 1'
_space_group_name_H-M_alt 'P -1'
_atom_sites_solution_hydrogens geom
_atom_sites_solution_primary dual
_atom_sites_solution_secondary difmap
_audit_creation_date 2023-08-04
_audit_creation_method 'CIF-fill 1.4m (K.Radacki, 2005-23)'
_audit_update_record
;
2024-06-02 deposited with the CCDC.	2024-06-19 downloaded from the CCDC.
;
_cell_angle_alpha 76.466(9)
_cell_angle_beta 85.047(10)
_cell_angle_gamma 89.247(9)
_cell_formula_units_Z 2
_cell_length_a 7.326(2)
_cell_length_b 12.897(4)
_cell_length_c 14.448(4)
_cell_measurement_reflns_used 9985
_cell_measurement_temperature 100(2)
_cell_measurement_theta_max 27.57
_cell_measurement_theta_min 2.79
_cell_volume 1322.2(7)
_computing_cell_refinement 'Saint+ ver. 8.40B (Bruker AXS)'
_computing_data_collection 'BIS 6.2.14 / APEX4 ver. 2021.10 (Bruker AXS)'
_computing_data_reduction 'Saint+ ver. 8.40B (Bruker AXS)'
_computing_molecular_graphics 'ShelXLe (Huebschle et all, 2011)'
_computing_publication_material 'SHELXL-2019/1 (Sheldrick, 2019)'
_computing_structure_refinement 'SHELXL-2019/1 (Sheldrick, 2019)'
_computing_structure_solution 'SHELXT 2014/5 (Sheldrick, 2014)''
_diffrn_ambient_environment N~2~
_diffrn_ambient_temperature 100(2)
_diffrn_detector CPA
_diffrn_detector_area_resol_mean 7.5
_diffrn_detector_type 'Photon II'
_diffrn_measured_fraction_theta_full 1.000
_diffrn_measured_fraction_theta_max 1.000
_diffrn_measurement_device 'four-circle diffractometer'
_diffrn_measurement_device_type 'Bruker D8-Quest'
_diffrn_measurement_method '\f and \w scans'
_diffrn_orient_matrix_type
;
 Sparks R.A., Computational Crystallography p1-18 (Clarendon Press, 1982)
;
_diffrn_orient_matrix_UB_11 0,0100925
_diffrn_orient_matrix_UB_12 -0,0656519
_diffrn_orient_matrix_UB_13 -0,0256349
_diffrn_orient_matrix_UB_21 -0,1211674
_diffrn_orient_matrix_UB_22 0,0159609
_diffrn_orient_matrix_UB_23 -0,0270033
_diffrn_orient_matrix_UB_31 0,0631596
_diffrn_orient_matrix_UB_32 0,0423734
_diffrn_orient_matrix_UB_33 -0,0609853
_diffrn_radiation_monochromator 'multi-layer mirror'
_diffrn_radiation_probe x-ray
_diffrn_radiation_type MoK\a
_diffrn_radiation_wavelength 0.71073
_diffrn_radiation_xray_symbol K-L~2,3~
_diffrn_reflns_av_R_equivalents 0.0530
_diffrn_reflns_av_unetI/netI 0.0314
_diffrn_reflns_Laue_measured_fraction_full 1.000
_diffrn_reflns_Laue_measured_fraction_max 1.000
_diffrn_reflns_limit_h_max 9
_diffrn_reflns_limit_h_min -9
_diffrn_reflns_limit_k_max 16
_diffrn_reflns_limit_k_min -16
_diffrn_reflns_limit_l_max 18
_diffrn_reflns_limit_l_min -18
_diffrn_reflns_number 39789
_diffrn_reflns_point_group_measured_fraction_full 1.000
_diffrn_reflns_point_group_measured_fraction_max 1.000
_diffrn_reflns_theta_full 26.000
_diffrn_reflns_theta_max 27.103
_diffrn_reflns_theta_min 1.911
_diffrn_source 'micro-focus sealed X-ray tube'
_diffrn_source_type 'Incoatec ImS 2.0'
_diffrn_standards_number 0
_exptl_absorpt_coefficient_mu 1.564
_exptl_absorpt_correction_T_max 0.7456
_exptl_absorpt_correction_T_min 0.6387
_exptl_absorpt_correction_type multi-scan
_exptl_absorpt_process_details 'SADABS 2016/2 (Bruker AXS)'
_exptl_crystal_colour brown
_exptl_crystal_density_diffrn 1.307
_exptl_crystal_description plate
_exptl_crystal_F_000 524
_exptl_crystal_preparation
;
 For data collection the crystal was immersed in a film of perfluoropolyether 
 oil, mounted on a polyimide loop and transferred to stream of cold nitrogen 
 (Oxford Cryostream 800).
;
_exptl_crystal_size_max 0.301
_exptl_crystal_size_mid 0.216
_exptl_crystal_size_min 0.191
_refine_diff_density_max 0.289
_refine_diff_density_min -0.310
_refine_diff_density_rms 0.058
_refine_ls_extinction_method none
_refine_ls_goodness_of_fit_ref 1.054
_refine_ls_hydrogen_treatment constr
_refine_ls_matrix_type full
_refine_ls_number_parameters 337
_refine_ls_number_reflns 5841
_refine_ls_number_restraints 0
_refine_ls_restrained_S_all 1.054
_refine_ls_R_factor_all 0.0329
_refine_ls_R_factor_gt 0.0282
_refine_ls_shift/su_max 0.002
_refine_ls_shift/su_mean 0.000
_refine_ls_structure_factor_coef Fsqd
_refine_ls_weighting_details
;
 w=1/[\s^2^(Fo^2^)+(0.0341P)^2^+0.6842P] where P=(Fo^2^+2Fc^2^)/3
;
_refine_ls_weighting_scheme calc
_refine_ls_wR_factor_gt 0.0718
_refine_ls_wR_factor_ref 0.0742
_reflns_Friedel_coverage 0.000
_reflns_number_gt 5320
_reflns_number_total 5841
_reflns_threshold_expression 'I > 2\s(I)'
_cod_data_source_file d4dt01615g2.cif
_cod_data_source_block 3a
_cod_depositor_comments 'Adding full bibliography for 7716430--7716433.cif.'
_cod_database_code 7716432
_shelx_shelxl_version_number 2019/1
_shelx_space_group_comment
;
 The symmetry employed for this shelxl refinement is uniquely defined by the 
 following loop, which should always be used as a source of symmetry 
 information in preference to the above space-group names. They are only 
 intended as comments.
;
_exptl_absorpt_special_details
;
 Incident beam scaling, empirical absorption correction using spherical 
 harmonics, and outlier rejection was employed as implemented in SADABS. 
 Additional spherical absorption correction with mu*r value set to 0.2 was 
 applied.
;
_shelx_estimated_absorpt_t_min 0.650
_shelx_estimated_absorpt_t_max 0.754

loop_
_space_group_symop_operation_xyz
'x, y, z'
'-x, -y, -z'

loop_
_atom_site_label
_atom_site_type_symbol
_atom_site_fract_x
_atom_site_fract_y
_atom_site_fract_z
_atom_site_U_iso_or_equiv
_atom_site_adp_type
_atom_site_occupancy
_atom_site_site_symmetry_order
_atom_site_calc_flag
_atom_site_refinement_flags_posn
_atom_site_refinement_flags_adp
_atom_site_refinement_flags_occupancy
_atom_site_disorder_assembly
_atom_site_disorder_group
B1 B 0.1395(3) 0.72952(14) 0.29831(14) 0.0177(4) Uani 1 1 d . . . . .
Br6 Br -0.10160(2) 0.65490(2) 0.30493(2) 0.02243(6) Uani 1 1 d . . . . .
C2 C 0.2156(2) 0.72241(13) 0.40365(12) 0.0174(3) Uani 1 1 d . . . . .
C3 C 0.2758(2) 0.84402(13) 0.40744(12) 0.0176(3) Uani 1 1 d . . . . .
C4 C 0.2301(2) 0.92254(13) 0.31479(12) 0.0182(3) Uani 1 1 d . . . . .
C5 C 0.1434(2) 0.85683(13) 0.24307(12) 0.0182(3) Uani 1 1 d . . . . .
C7 C 0.2753(2) 0.66429(13) 0.24024(12) 0.0189(3) Uani 1 1 d . . . . .
N8 N 0.36818(19) 0.61334(11) 0.20119(10) 0.0191(3) Uani 1 1 d . . . . .
C9 C 0.4761(2) 0.54269(13) 0.15937(12) 0.0174(3) Uani 1 1 d . . . . .
C10 C 0.6225(2) 0.58435(13) 0.09318(12) 0.0197(3) Uani 1 1 d . . . . .
C11 C 0.7263(2) 0.51046(14) 0.05505(12) 0.0213(3) Uani 1 1 d . . . . .
H11 H 0.825795 0.535228 0.008735 0.026 Uiso 1 1 calc R U . . .
C12 C 0.6887(2) 0.40138(14) 0.08278(12) 0.0214(3) Uani 1 1 d . . . . .
C13 C 0.5398(2) 0.36492(13) 0.14937(12) 0.0209(3) Uani 1 1 d . . . . .
H13 H 0.514092 0.290579 0.168154 0.025 Uiso 1 1 calc R U . . .
C14 C 0.4286(2) 0.43426(13) 0.18876(12) 0.0196(3) Uani 1 1 d . . . . .
C15 C 0.2656(3) 0.39716(14) 0.25888(14) 0.0265(4) Uani 1 1 d . . . . .
H15A H 0.258953 0.319081 0.274305 0.040 Uiso 1 1 calc R U . . .
H15B H 0.153589 0.426552 0.230705 0.040 Uiso 1 1 calc R U . . .
H15C H 0.278080 0.421652 0.317337 0.040 Uiso 1 1 calc R U . . .
C16 C 0.6645(3) 0.70167(14) 0.06471(14) 0.0261(4) Uani 1 1 d . . . . .
H16A H 0.764568 0.715503 0.013725 0.039 Uiso 1 1 calc R U . . .
H16B H 0.701166 0.725480 0.120076 0.039 Uiso 1 1 calc R U . . .
H16C H 0.555276 0.740625 0.041750 0.039 Uiso 1 1 calc R U . . .
C17 C 0.8076(3) 0.32310(15) 0.04277(15) 0.0299(4) Uani 1 1 d . . . . .
H17A H 0.734569 0.260155 0.042287 0.045 Uiso 1 1 calc R U . . .
H17B H 0.909571 0.301559 0.082618 0.045 Uiso 1 1 calc R U . . .
H17C H 0.856013 0.356748 -0.022607 0.045 Uiso 1 1 calc R U . . .
B18 B 0.4479(3) 0.75215(16) 0.39440(14) 0.0203(4) Uani 1 1 d . . . . .
H18 H 0.541855 0.756275 0.328220 0.024 Uiso 1 1 calc R U . . .
B19 B 0.4696(3) 0.84380(16) 0.46666(14) 0.0216(4) Uani 1 1 d . . . . .
H19 H 0.575448 0.908921 0.448252 0.026 Uiso 1 1 calc R U . . .
B20 B 0.2474(3) 0.86371(16) 0.52091(14) 0.0211(4) Uani 1 1 d . . . . .
H20 H 0.208640 0.941912 0.537895 0.025 Uiso 1 1 calc R U . . .
B21 B 0.0861(3) 0.78421(15) 0.48220(14) 0.0189(4) Uani 1 1 d . . . . .
H21 H -0.059789 0.809380 0.474605 0.023 Uiso 1 1 calc R U . . .
B22 B 0.3625(3) 0.62919(15) 0.46346(14) 0.0209(4) Uani 1 1 d . . . . .
H22 H 0.397603 0.552299 0.442990 0.025 Uiso 1 1 calc R U . . .
B23 B 0.5256(3) 0.70512(17) 0.50684(15) 0.0232(4) Uani 1 1 d . . . . .
H23 H 0.670102 0.678112 0.516554 0.028 Uiso 1 1 calc R U . . .
B24 B 0.4032(3) 0.77334(16) 0.58628(15) 0.0235(4) Uani 1 1 d . . . . .
H24 H 0.467367 0.791647 0.648295 0.028 Uiso 1 1 calc R U . . .
B25 B 0.1678(3) 0.73729(15) 0.59451(14) 0.0216(4) Uani 1 1 d . . . . .
H25 H 0.077356 0.731666 0.662097 0.026 Uiso 1 1 calc R U . . .
B26 B 0.1426(3) 0.64818(15) 0.51753(14) 0.0206(4) Uani 1 1 d . . . . .
H26 H 0.035255 0.583998 0.532373 0.025 Uiso 1 1 calc R U . . .
B27 B 0.3382(3) 0.64016(16) 0.58461(15) 0.0225(4) Uani 1 1 d . . . . .
H27 H 0.359610 0.570446 0.645380 0.027 Uiso 1 1 calc R U . . .
B28 B 0.3624(3) 0.91176(15) 0.21038(14) 0.0205(4) Uani 1 1 d . . . . .
H28 H 0.490535 0.863810 0.207947 0.025 Uiso 1 1 calc R U . . .
B29 B 0.3575(3) 1.03076(15) 0.25205(14) 0.0213(4) Uani 1 1 d . . . . .
H29 H 0.481271 1.061147 0.278047 0.026 Uiso 1 1 calc R U . . .
B30 B 0.1321(3) 1.04546(15) 0.30579(15) 0.0224(4) Uani 1 1 d . . . . .
H30 H 0.109237 1.085294 0.366847 0.027 Uiso 1 1 calc R U . . .
B31 B -0.0044(3) 0.93525(15) 0.29726(15) 0.0205(4) Uani 1 1 d . . . . .
H31 H -0.119218 0.902814 0.352383 0.025 Uiso 1 1 calc R U . . .
B32 B 0.2045(3) 0.91861(16) 0.12489(14) 0.0230(4) Uani 1 1 d . . . . .
H32 H 0.226858 0.874530 0.066705 0.028 Uiso 1 1 calc R U . . .
B33 B 0.3384(3) 1.03264(16) 0.12848(15) 0.0239(4) Uani 1 1 d . . . . .
H33 H 0.449951 1.066124 0.071716 0.029 Uiso 1 1 calc R U . . .
B34 B 0.1961(3) 1.11607(16) 0.18589(15) 0.0244(4) Uani 1 1 d . . . . .
H34 H 0.214227 1.204837 0.167062 0.029 Uiso 1 1 calc R U . . .
B35 B -0.0250(3) 1.05648(16) 0.21481(15) 0.0240(4) Uani 1 1 d . . . . .
H35 H -0.152170 1.105593 0.214984 0.029 Uiso 1 1 calc R U . . .
B36 B -0.0181(3) 0.93341(15) 0.17691(15) 0.0225(4) Uani 1 1 d . . . . .
H36 H -0.140117 0.899434 0.152348 0.027 Uiso 1 1 calc R U . . .
B37 B 0.1034(3) 1.04776(16) 0.10630(15) 0.0245(4) Uani 1 1 d . . . . .
H37 H 0.060675 1.091012 0.034935 0.029 Uiso 1 1 calc R U . . .

loop_
_atom_site_aniso_label
_atom_site_aniso_U_11
_atom_site_aniso_U_22
_atom_site_aniso_U_33
_atom_site_aniso_U_23
_atom_site_aniso_U_13
_atom_site_aniso_U_12
B1 0.0162(8) 0.0160(8) 0.0222(9) -0.0081(7) 0.0014(7) 0.0003(7)
Br6 0.01746(9) 0.02087(9) 0.02993(11) -0.00818(7) -0.00082(6) -0.00295(6)
C2 0.0157(7) 0.0151(7) 0.0233(8) -0.0091(6) 0.0015(6) 0.0003(6)
C3 0.0156(7) 0.0166(7) 0.0219(8) -0.0089(6) 0.0033(6) -0.0018(6)
C4 0.0168(8) 0.0174(8) 0.0221(8) -0.0098(6) 0.0034(6) -0.0020(6)
C5 0.0172(8) 0.0176(8) 0.0213(8) -0.0087(6) 0.0014(6) -0.0009(6)
C7 0.0186(8) 0.0167(8) 0.0226(8) -0.0070(7) -0.0014(6) -0.0017(6)
N8 0.0194(7) 0.0195(7) 0.0196(7) -0.0073(6) -0.0011(6) 0.0007(6)
C9 0.0190(8) 0.0183(8) 0.0170(8) -0.0085(6) -0.0017(6) 0.0043(6)
C10 0.0212(8) 0.0197(8) 0.0190(8) -0.0057(6) -0.0019(6) 0.0011(6)
C11 0.0183(8) 0.0250(9) 0.0206(8) -0.0067(7) 0.0024(6) 0.0019(7)
C12 0.0203(8) 0.0238(8) 0.0224(9) -0.0100(7) -0.0023(7) 0.0050(7)
C13 0.0246(8) 0.0179(8) 0.0216(8) -0.0073(7) -0.0019(7) 0.0009(7)
C14 0.0204(8) 0.0209(8) 0.0190(8) -0.0075(7) -0.0021(6) 0.0008(6)
C15 0.0265(9) 0.0237(9) 0.0295(10) -0.0096(7) 0.0064(8) -0.0026(7)
C16 0.0280(9) 0.0202(8) 0.0285(10) -0.0047(7) 0.0037(7) 0.0002(7)
C17 0.0269(10) 0.0276(9) 0.0376(11) -0.0152(8) 0.0036(8) 0.0069(8)
B18 0.0145(8) 0.0239(9) 0.0241(10) -0.0097(8) 0.0007(7) 0.0012(7)
B19 0.0187(9) 0.0252(10) 0.0225(10) -0.0096(8) 0.0015(7) -0.0036(7)
B20 0.0223(9) 0.0216(9) 0.0208(10) -0.0100(8) 0.0042(7) -0.0034(7)
B21 0.0178(9) 0.0174(8) 0.0220(9) -0.0081(7) 0.0054(7) -0.0020(7)
B22 0.0201(9) 0.0203(9) 0.0234(10) -0.0075(8) -0.0021(7) 0.0037(7)
B23 0.0199(9) 0.0283(10) 0.0228(10) -0.0085(8) -0.0020(8) 0.0017(8)
B24 0.0245(10) 0.0254(10) 0.0225(10) -0.0101(8) 0.0005(8) -0.0032(8)
B25 0.0230(10) 0.0200(9) 0.0226(10) -0.0084(8) 0.0039(8) -0.0013(7)
B26 0.0209(9) 0.0185(9) 0.0230(10) -0.0070(7) 0.0012(7) -0.0017(7)
B27 0.0235(10) 0.0223(9) 0.0231(10) -0.0086(8) -0.0011(8) -0.0007(8)
B28 0.0197(9) 0.0204(9) 0.0222(10) -0.0093(8) 0.0061(7) -0.0026(7)
B29 0.0218(9) 0.0179(9) 0.0248(10) -0.0087(8) 0.0054(8) -0.0046(7)
B30 0.0244(10) 0.0157(9) 0.0278(10) -0.0087(8) 0.0044(8) 0.0007(7)
B31 0.0175(9) 0.0177(9) 0.0262(10) -0.0065(8) 0.0018(7) 0.0028(7)
B32 0.0278(10) 0.0209(9) 0.0209(10) -0.0076(8) 0.0020(8) -0.0021(8)
B33 0.0282(10) 0.0191(9) 0.0229(10) -0.0051(8) 0.0065(8) -0.0025(8)
B34 0.0295(10) 0.0185(9) 0.0254(10) -0.0069(8) 0.0028(8) -0.0023(8)
B35 0.0250(10) 0.0185(9) 0.0279(11) -0.0054(8) 0.0005(8) 0.0032(8)
B36 0.0233(10) 0.0196(9) 0.0250(10) -0.0057(8) -0.0024(8) 0.0009(7)
B37 0.0296(10) 0.0181(9) 0.0258(10) -0.0058(8) 0.0003(8) -0.0004(8)

loop_
_atom_type_symbol
_atom_type_description
_atom_type_scat_dispersion_real
_atom_type_scat_dispersion_imag
_atom_type_scat_source
C C 0.0033 0.0016 'International Tables Vol C Tables 4.2.6.8 and 6.1.1.4'
H H 0.0000 0.0000 'International Tables Vol C Tables 4.2.6.8 and 6.1.1.4'
B B 0.0013 0.0007 'International Tables Vol C Tables 4.2.6.8 and 6.1.1.4'
N N 0.0061 0.0033 'International Tables Vol C Tables 4.2.6.8 and 6.1.1.4'
Br Br -0.2901 2.4595 'International Tables Vol C Tables 4.2.6.8 and 6.1.1.4'

loop_
_geom_angle_atom_site_label_1
_geom_angle_atom_site_label_2
_geom_angle_atom_site_label_3
_geom_angle
_geom_angle_site_symmetry_1
_geom_angle_site_symmetry_3
_geom_angle_publ_flag
C7 B1 C2 108.65(14) . . ?
C7 B1 C5 109.89(14) . . ?
C2 B1 C5 106.47(13) . . ?
C7 B1 Br6 102.84(11) . . ?
C2 B1 Br6 113.68(11) . . ?
C5 B1 Br6 115.15(12) . . ?
B1 C2 C3 107.44(13) . . ?
B1 C2 B22 127.92(13) . . ?
C3 C2 B22 110.69(13) . . ?
B1 C2 B18 111.91(13) . . ?
C3 C2 B18 62.06(10) . . ?
B22 C2 B18 60.83(11) . . ?
B1 C2 B26 131.99(13) . . ?
C3 C2 B26 110.63(13) . . ?
B22 C2 B26 61.26(11) . . ?
B18 C2 B26 111.24(13) . . ?
B1 C2 B21 117.39(13) . . ?
C3 C2 B21 62.14(10) . . ?
B22 C2 B21 111.30(13) . . ?
B18 C2 B21 113.19(13) . . ?
B26 C2 B21 60.76(11) . . ?
C4 C3 C2 109.22(13) . . ?
C4 C3 B20 127.06(14) . . ?
C2 C3 B20 112.05(13) . . ?
C4 C3 B19 126.99(13) . . ?
C2 C3 B19 111.77(13) . . ?
B20 C3 B19 62.76(11) . . ?
C4 C3 B18 115.63(13) . . ?
C2 C3 B18 61.42(10) . . ?
B20 C3 B18 112.58(14) . . ?
B19 C3 B18 61.31(11) . . ?
C4 C3 B21 115.24(13) . . ?
C2 C3 B21 61.57(10) . . ?
B20 C3 B21 61.89(11) . . ?
B19 C3 B21 113.18(13) . . ?
B18 C3 B21 112.22(13) . . ?
C3 C4 C5 109.78(13) . . ?
C3 C4 B30 126.39(14) . . ?
C5 C4 B30 111.66(14) . . ?
C3 C4 B29 127.02(14) . . ?
C5 C4 B29 111.77(13) . . ?
B30 C4 B29 62.98(11) . . ?
C3 C4 B28 116.06(13) . . ?
C5 C4 B28 61.49(10) . . ?
B30 C4 B28 112.95(13) . . ?
B29 C4 B28 61.52(11) . . ?
C3 C4 B31 115.22(13) . . ?
C5 C4 B31 60.97(10) . . ?
B30 C4 B31 61.77(11) . . ?
B29 C4 B31 113.02(13) . . ?
B28 C4 B31 111.85(13) . . ?
B1 C5 C4 106.96(13) . . ?
B1 C5 B32 130.55(14) . . ?
C4 C5 B32 110.40(12) . . ?
B1 C5 B31 114.19(13) . . ?
C4 C5 B31 62.49(10) . . ?
B32 C5 B31 111.31(13) . . ?
B1 C5 B36 130.38(14) . . ?
C4 C5 B36 110.79(13) . . ?
B32 C5 B36 61.16(11) . . ?
B31 C5 B36 60.83(11) . . ?
B1 C5 B28 114.55(13) . . ?
C4 C5 B28 62.09(10) . . ?
B32 C5 B28 60.53(11) . . ?
B31 C5 B28 113.57(13) . . ?
B36 C5 B28 111.09(13) . . ?
N8 C7 B1 176.74(17) . . ?
C7 N8 C9 174.86(17) . . ?
C10 C9 C14 124.81(15) . . ?
C10 C9 N8 118.45(15) . . ?
C14 C9 N8 116.73(15) . . ?
C11 C10 C9 115.96(15) . . ?
C11 C10 C16 122.19(15) . . ?
C9 C10 C16 121.84(15) . . ?
C12 C11 C10 122.03(16) . . ?
C12 C11 H11 119.0 . . ?
C10 C11 H11 119.0 . . ?
C11 C12 C13 119.10(15) . . ?
C11 C12 C17 120.76(16) . . ?
C13 C12 C17 120.14(16) . . ?
C14 C13 C12 121.87(16) . . ?
C14 C13 H13 119.1 . . ?
C12 C13 H13 119.1 . . ?
C13 C14 C9 116.20(15) . . ?
C13 C14 C15 122.82(16) . . ?
C9 C14 C15 120.99(15) . . ?
C14 C15 H15A 109.5 . . ?
C14 C15 H15B 109.5 . . ?
H15A C15 H15B 109.5 . . ?
C14 C15 H15C 109.5 . . ?
H15A C15 H15C 109.5 . . ?
H15B C15 H15C 109.5 . . ?
C10 C16 H16A 109.5 . . ?
C10 C16 H16B 109.5 . . ?
H16A C16 H16B 109.5 . . ?
C10 C16 H16C 109.5 . . ?
H16A C16 H16C 109.5 . . ?
H16B C16 H16C 109.5 . . ?
C12 C17 H17A 109.5 . . ?
C12 C17 H17B 109.5 . . ?
H17A C17 H17B 109.5 . . ?
C12 C17 H17C 109.5 . . ?
H17A C17 H17C 109.5 . . ?
H17B C17 H17C 109.5 . . ?
C2 B18 B23 107.46(14) . . ?
C2 B18 C3 56.52(9) . . ?
B23 B18 C3 106.36(14) . . ?
C2 B18 B22 59.39(10) . . ?
B23 B18 B22 61.90(12) . . ?
C3 B18 B22 105.09(13) . . ?
C2 B18 B19 105.50(13) . . ?
B23 B18 B19 61.79(12) . . ?
C3 B18 B19 58.57(10) . . ?
B22 B18 B19 110.76(14) . . ?
C2 B18 H18 124.0 . . ?
B23 B18 H18 120.7 . . ?
C3 B18 H18 125.0 . . ?
B22 B18 H18 120.8 . . ?
B19 B18 H18 120.9 . . ?
C3 B19 B18 60.13(10) . . ?
C3 B19 B24 104.47(13) . . ?
B18 B19 B24 106.20(14) . . ?
C3 B19 B20 58.42(11) . . ?
B18 B19 B20 108.12(13) . . ?
B24 B19 B20 60.01(11) . . ?
C3 B19 B23 104.87(13) . . ?
B18 B19 B23 58.30(11) . . ?
B24 B19 B23 59.58(11) . . ?
B20 B19 B23 107.73(14) . . ?
C3 B19 H19 124.1 . . ?
B18 B19 H19 122.0 . . ?
B24 B19 H19 123.1 . . ?
B20 B19 H19 121.4 . . ?
B23 B19 H19 123.0 . . ?
C3 B20 B21 60.19(10) . . ?
C3 B20 B24 104.70(13) . . ?
B21 B20 B24 106.51(14) . . ?
C3 B20 B19 58.82(10) . . ?
B21 B20 B19 108.62(13) . . ?
B24 B20 B19 59.91(11) . . ?
C3 B20 B25 104.85(13) . . ?
B21 B20 B25 58.44(11) . . ?
B24 B20 B25 59.49(11) . . ?
B19 B20 B25 107.62(14) . . ?
C3 B20 H20 123.9 . . ?
B21 B20 H20 121.7 . . ?
B24 B20 H20 123.1 . . ?
B19 B20 H20 121.2 . . ?
B25 B20 H20 123.1 . . ?
C2 B21 B25 106.64(13) . . ?
C2 B21 C3 56.29(9) . . ?
B25 B21 C3 105.28(13) . . ?
C2 B21 B26 59.57(10) . . ?
B25 B21 B26 61.59(11) . . ?
C3 B21 B26 104.99(13) . . ?
C2 B21 B20 104.48(13) . . ?
B25 B21 B20 61.26(11) . . ?
C3 B21 B20 57.92(10) . . ?
B26 B21 B20 110.13(14) . . ?
C2 B21 H21 124.4 . . ?
B25 B21 H21 121.4 . . ?
C3 B21 H21 125.4 . . ?
B26 B21 H21 120.7 . . ?
B20 B21 H21 121.7 . . ?
C2 B22 B18 59.78(11) . . ?
C2 B22 B26 59.71(11) . . ?
B18 B22 B26 109.12(13) . . ?
C2 B22 B27 105.83(13) . . ?
B18 B22 B27 106.91(14) . . ?
B26 B22 B27 60.42(11) . . ?
C2 B22 B23 105.20(13) . . ?
B18 B22 B23 58.59(11) . . ?
B26 B22 B23 108.43(14) . . ?
B27 B22 B23 59.70(11) . . ?
C2 B22 H22 123.5 . . ?
B18 B22 H22 121.8 . . ?
B26 B22 H22 120.5 . . ?
B27 B22 H22 122.5 . . ?
B23 B22 H22 122.9 . . ?
B18 B23 B24 107.60(14) . . ?
B18 B23 B27 107.69(14) . . ?
B24 B23 B27 60.51(11) . . ?
B18 B23 B22 59.51(11) . . ?
B24 B23 B22 107.72(14) . . ?
B27 B23 B22 59.76(11) . . ?
B18 B23 B19 59.90(11) . . ?
B24 B23 B19 59.74(11) . . ?
B27 B23 B19 108.21(14) . . ?
B22 B23 B19 107.40(14) . . ?
B18 B23 H23 122.1 . . ?
B24 B23 H23 121.7 . . ?
B27 B23 H23 121.5 . . ?
B22 B23 H23 122.2 . . ?
B19 B23 H23 121.9 . . ?
B25 B24 B23 108.01(14) . . ?
B25 B24 B19 108.66(15) . . ?
B23 B24 B19 60.67(12) . . ?
B25 B24 B20 60.63(11) . . ?
B23 B24 B20 108.65(14) . . ?
B19 B24 B20 60.08(11) . . ?
B25 B24 B27 59.67(11) . . ?
B23 B24 B27 59.77(11) . . ?
B19 B24 B27 108.36(14) . . ?
B20 B24 B27 108.25(14) . . ?
B25 B24 H24 121.5 . . ?
B23 B24 H24 121.5 . . ?
B19 B24 H24 121.2 . . ?
B20 B24 H24 121.3 . . ?
B27 B24 H24 121.9 . . ?
B21 B25 B27 108.10(14) . . ?
B21 B25 B24 108.31(14) . . ?
B27 B25 B24 60.62(11) . . ?
B21 B25 B26 59.61(11) . . ?
B27 B25 B26 59.97(11) . . ?
B24 B25 B26 108.24(13) . . ?
B21 B25 B20 60.30(11) . . ?
B27 B25 B20 108.41(14) . . ?
B24 B25 B20 59.88(11) . . ?
B26 B25 B20 107.82(14) . . ?
B21 B25 H25 121.7 . . ?
B27 B25 H25 121.4 . . ?
B24 B25 H25 121.4 . . ?
B26 B25 H25 122.0 . . ?
B20 B25 H25 121.7 . . ?
C2 B26 B21 59.67(10) . . ?
C2 B26 B22 59.03(10) . . ?
B21 B26 B22 108.58(13) . . ?
C2 B26 B27 105.12(13) . . ?
B21 B26 B27 107.04(13) . . ?
B22 B26 B27 60.17(11) . . ?
C2 B26 B25 104.59(13) . . ?
B21 B26 B25 58.80(11) . . ?
B22 B26 B25 107.58(14) . . ?
B27 B26 B25 59.46(11) . . ?
C2 B26 H26 124.1 . . ?
B21 B26 H26 121.7 . . ?
B22 B26 H26 121.2 . . ?
B27 B26 H26 122.7 . . ?
B25 B26 H26 123.2 . . ?
B25 B27 B23 108.02(14) . . ?
B25 B27 B22 107.86(14) . . ?
B23 B27 B22 60.54(11) . . ?
B25 B27 B26 60.57(11) . . ?
B23 B27 B26 108.30(14) . . ?
B22 B27 B26 59.41(11) . . ?
B25 B27 B24 59.71(11) . . ?
B23 B27 B24 59.73(11) . . ?
B22 B27 B24 107.71(14) . . ?
B26 B27 B24 108.00(14) . . ?
B25 B27 H27 121.6 . . ?
B23 B27 H27 121.5 . . ?
B22 B27 H27 121.9 . . ?
B26 B27 H27 121.6 . . ?
B24 B27 H27 122.0 . . ?
B33 B28 C5 107.01(14) . . ?
B33 B28 B32 61.78(12) . . ?
C5 B28 B32 59.33(11) . . ?
B33 B28 C4 105.79(13) . . ?
C5 B28 C4 56.42(9) . . ?
B32 B28 C4 104.89(14) . . ?
B33 B28 B29 61.52(12) . . ?
C5 B28 B29 104.84(13) . . ?
B32 B28 B29 110.29(15) . . ?
C4 B28 B29 58.12(10) . . ?
B33 B28 H28 121.0 . . ?
C5 B28 H28 124.3 . . ?
B32 B28 H28 120.9 . . ?
C4 B28 H28 125.2 . . ?
B29 B28 H28 121.4 . . ?
C4 B29 B28 60.36(10) . . ?
C4 B29 B34 104.39(14) . . ?
B28 B29 B34 106.21(14) . . ?
C4 B29 B30 58.50(10) . . ?
B28 B29 B30 108.39(13) . . ?
B34 B29 B30 59.85(12) . . ?
C4 B29 B33 105.02(13) . . ?
B28 B29 B33 58.31(11) . . ?
B34 B29 B33 59.60(12) . . ?
B30 B29 B33 107.77(15) . . ?
C4 B29 H29 124.0 . . ?
B28 B29 H29 121.9 . . ?
B34 B29 H29 123.3 . . ?
B30 B29 H29 121.3 . . ?
B33 B29 H29 122.9 . . ?
C4 B30 B31 60.35(10) . . ?
C4 B30 B34 104.49(13) . . ?
B31 B30 B34 105.99(15) . . ?
C4 B30 B29 58.52(10) . . ?
B31 B30 B29 108.29(13) . . ?
B34 B30 B29 59.97(12) . . ?
C4 B30 B35 105.02(13) . . ?
B31 B30 B35 58.24(11) . . ?
B34 B30 B35 59.40(12) . . ?
B29 B30 B35 107.66(14) . . ?
C4 B30 H30 123.9 . . ?
B31 B30 H30 122.0 . . ?
B34 B30 H30 123.3 . . ?
B29 B30 H30 121.3 . . ?
B35 B30 H30 123.0 . . ?
C5 B31 B35 107.20(14) . . ?
C5 B31 B36 59.65(11) . . ?
B35 B31 B36 61.71(12) . . ?
C5 B31 C4 56.54(10) . . ?
B35 B31 C4 105.57(13) . . ?
B36 B31 C4 105.10(13) . . ?
C5 B31 B30 104.82(13) . . ?
B35 B31 B30 61.41(12) . . ?
B36 B31 B30 110.21(14) . . ?
C4 B31 B30 57.88(10) . . ?
C5 B31 H31 124.0 . . ?
B35 B31 H31 121.1 . . ?
B36 B31 H31 120.7 . . ?
C4 B31 H31 125.3 . . ?
B30 B31 H31 121.6 . . ?
C5 B32 B28 60.15(11) . . ?
C5 B32 B36 59.59(11) . . ?
B28 B32 B36 109.49(14) . . ?
C5 B32 B37 105.78(14) . . ?
B28 B32 B37 107.27(14) . . ?
B36 B32 B37 60.36(11) . . ?
C5 B32 B33 105.36(14) . . ?
B28 B32 B33 58.81(11) . . ?
B36 B32 B33 108.31(14) . . ?
B37 B32 B33 59.62(12) . . ?
C5 B32 H32 123.5 . . ?
B28 B32 H32 121.4 . . ?
B36 B32 H32 120.6 . . ?
B37 B32 H32 122.5 . . ?
B33 B32 H32 122.9 . . ?
B28 B33 B37 108.06(14) . . ?
B28 B33 B34 107.93(14) . . ?
B37 B33 B34 60.18(12) . . ?
B28 B33 B32 59.41(11) . . ?
B37 B33 B32 60.00(12) . . ?
B34 B33 B32 107.50(14) . . ?
B28 B33 B29 60.18(11) . . ?
B37 B33 B29 108.27(14) . . ?
B34 B33 B29 59.89(11) . . ?
B32 B33 B29 107.38(13) . . ?
B28 B33 H33 121.8 . . ?
B37 B33 H33 121.4 . . ?
B34 B33 H33 121.8 . . ?
B32 B33 H33 122.3 . . ?
B29 B33 H33 121.7 . . ?
B35 B34 B33 108.40(14) . . ?
B35 B34 B30 60.76(12) . . ?
B33 B34 B30 108.76(14) . . ?
B35 B34 B37 60.12(12) . . ?
B33 B34 B37 59.83(12) . . ?
B30 B34 B37 108.78(14) . . ?
B35 B34 B29 108.93(14) . . ?
B33 B34 B29 60.51(12) . . ?
B30 B34 B29 60.18(11) . . ?
B37 B34 B29 108.49(14) . . ?
B35 B34 H34 121.2 . . ?
B33 B34 H34 121.5 . . ?
B30 B34 H34 121.1 . . ?
B37 B34 H34 121.6 . . ?
B29 B34 H34 121.2 . . ?
B31 B35 B34 108.04(15) . . ?
B31 B35 B37 107.81(14) . . ?
B34 B35 B37 60.18(12) . . ?
B31 B35 B36 59.49(11) . . ?
B34 B35 B36 107.62(14) . . ?
B37 B35 B36 59.80(11) . . ?
B31 B35 B30 60.36(11) . . ?
B34 B35 B30 59.84(12) . . ?
B37 B35 B30 108.10(15) . . ?
B36 B35 B30 107.64(14) . . ?
B31 B35 H35 121.7 . . ?
B34 B35 H35 121.8 . . ?
B37 B35 H35 121.7 . . ?
B36 B35 H35 122.2 . . ?
B30 B35 H35 121.7 . . ?
C5 B36 B31 59.51(11) . . ?
C5 B36 B32 59.25(11) . . ?
B31 B36 B32 108.66(14) . . ?
C5 B36 B37 105.58(14) . . ?
B31 B36 B37 107.23(14) . . ?
B32 B36 B37 60.44(11) . . ?
C5 B36 B35 104.84(14) . . ?
B31 B36 B35 58.80(11) . . ?
B32 B36 B35 108.14(14) . . ?
B37 B36 B35 59.77(11) . . ?
C5 B36 H36 123.9 . . ?
B31 B36 H36 121.8 . . ?
B32 B36 H36 120.9 . . ?
B37 B36 H36 122.3 . . ?
B35 B36 H36 122.9 . . ?
B33 B37 B35 108.19(15) . . ?
B33 B37 B36 108.00(14) . . ?
B35 B37 B36 60.42(11) . . ?
B33 B37 B34 59.99(12) . . ?
B35 B37 B34 59.71(12) . . ?
B36 B37 B34 107.73(15) . . ?
B33 B37 B32 60.38(11) . . ?
B35 B37 B32 107.67(14) . . ?
B36 B37 B32 59.20(11) . . ?
B34 B37 B32 107.65(15) . . ?
B33 B37 H37 121.4 . . ?
B35 B37 H37 121.6 . . ?
B36 B37 H37 121.9 . . ?
B34 B37 H37 122.0 . . ?
B32 B37 H37 122.1 . . ?

loop_
_geom_bond_atom_site_label_1
_geom_bond_atom_site_label_2
_geom_bond_distance
_geom_bond_site_symmetry_2
_geom_bond_publ_flag
B1 C7 1.602(2) . ?
B1 C2 1.648(3) . ?
B1 C5 1.649(2) . ?
B1 Br6 2.0070(19) . ?
C2 C3 1.649(2) . ?
C2 B22 1.730(3) . ?
C2 B18 1.737(3) . ?
C2 B26 1.742(3) . ?
C2 B21 1.744(2) . ?
C3 C4 1.538(2) . ?
C3 B20 1.712(3) . ?
C3 B19 1.719(3) . ?
C3 B18 1.747(2) . ?
C3 B21 1.753(2) . ?
C4 C5 1.653(2) . ?
C4 B30 1.713(3) . ?
C4 B29 1.714(2) . ?
C4 B28 1.754(2) . ?
C4 B31 1.758(3) . ?
C5 B32 1.730(3) . ?
C5 B31 1.733(2) . ?
C5 B36 1.735(3) . ?
C5 B28 1.744(2) . ?
C7 N8 1.144(2) . ?
N8 C9 1.406(2) . ?
C9 C10 1.397(2) . ?
C9 C14 1.402(2) . ?
C10 C11 1.395(2) . ?
C10 C16 1.501(2) . ?
C11 C12 1.394(2) . ?
C11 H11 0.9500 . ?
C12 C13 1.399(2) . ?
C12 C17 1.508(2) . ?
C13 C14 1.388(2) . ?
C13 H13 0.9500 . ?
C14 C15 1.503(2) . ?
C15 H15A 0.9800 . ?
C15 H15B 0.9800 . ?
C15 H15C 0.9800 . ?
C16 H16A 0.9800 . ?
C16 H16B 0.9800 . ?
C16 H16C 0.9800 . ?
C17 H17A 0.9800 . ?
C17 H17B 0.9800 . ?
C17 H17C 0.9800 . ?
B18 B23 1.738(3) . ?
B18 B22 1.755(3) . ?
B18 B19 1.767(3) . ?
B18 H18 1.1200 . ?
B19 B24 1.784(3) . ?
B19 B20 1.787(3) . ?
B19 B23 1.800(3) . ?
B19 H19 1.1200 . ?
B20 B21 1.782(3) . ?
B20 B24 1.785(3) . ?
B20 B25 1.799(3) . ?
B20 H20 1.1200 . ?
B21 B25 1.748(3) . ?
B21 B26 1.763(3) . ?
B21 H21 1.1200 . ?
B22 B26 1.769(3) . ?
B22 B27 1.782(3) . ?
B22 B23 1.796(3) . ?
B22 H22 1.1200 . ?
B23 B24 1.781(3) . ?
B23 B27 1.781(3) . ?
B23 H23 1.1200 . ?
B24 B25 1.778(3) . ?
B24 B27 1.795(3) . ?
B24 H24 1.1200 . ?
B25 B27 1.778(3) . ?
B25 B26 1.798(3) . ?
B25 H25 1.1200 . ?
B26 B27 1.787(3) . ?
B26 H26 1.1200 . ?
B27 H27 1.1200 . ?
B28 B33 1.740(3) . ?
B28 B32 1.751(3) . ?
B28 B29 1.774(3) . ?
B28 H28 1.1200 . ?
B29 B34 1.786(3) . ?
B29 B30 1.790(3) . ?
B29 B33 1.797(3) . ?
B29 H29 1.1200 . ?
B30 B31 1.782(3) . ?
B30 B34 1.784(3) . ?
B30 B35 1.801(3) . ?
B30 H30 1.1200 . ?
B31 B35 1.743(3) . ?
B31 B36 1.756(3) . ?
B31 H31 1.1200 . ?
B32 B36 1.763(3) . ?
B32 B37 1.785(3) . ?
B32 B33 1.792(3) . ?
B32 H32 1.1200 . ?
B33 B37 1.778(3) . ?
B33 B34 1.781(3) . ?
B33 H33 1.1200 . ?
B34 B35 1.776(3) . ?
B34 B37 1.784(3) . ?
B34 H34 1.1200 . ?
B35 B37 1.783(3) . ?
B35 B36 1.795(3) . ?
B35 H35 1.1200 . ?
B36 B37 1.784(3) . ?
B36 H36 1.1200 . ?
B37 H37 1.1200 . ?

loop_
_geom_torsion_atom_site_label_1
_geom_torsion_atom_site_label_2
_geom_torsion_atom_site_label_3
_geom_torsion_atom_site_label_4
_geom_torsion
_geom_torsion_site_symmetry_1
_geom_torsion_site_symmetry_2
_geom_torsion_site_symmetry_3
_geom_torsion_site_symmetry_4
_geom_torsion_publ_flag
C7 B1 C2 C3 114.85(14) . . . . ?
C5 B1 C2 C3 -3.46(16) . . . . ?
Br6 B1 C2 C3 -131.31(11) . . . . ?
C7 B1 C2 B22 -20.7(2) . . . . ?
C5 B1 C2 B22 -139.06(15) . . . . ?
Br6 B1 C2 B22 93.09(17) . . . . ?
C7 B1 C2 B18 48.61(17) . . . . ?
C5 B1 C2 B18 -69.70(16) . . . . ?
Br6 B1 C2 B18 162.45(11) . . . . ?
C7 B1 C2 B26 -103.92(18) . . . . ?
C5 B1 C2 B26 137.77(16) . . . . ?
Br6 B1 C2 B26 9.9(2) . . . . ?
C7 B1 C2 B21 -178.04(13) . . . . ?
C5 B1 C2 B21 63.65(17) . . . . ?
Br6 B1 C2 B21 -64.20(16) . . . . ?
B1 C2 C3 C4 3.35(16) . . . . ?
B22 C2 C3 C4 147.19(13) . . . . ?
B18 C2 C3 C4 109.38(14) . . . . ?
B26 C2 C3 C4 -146.82(13) . . . . ?
B21 C2 C3 C4 -108.95(14) . . . . ?
B1 C2 C3 B20 149.43(14) . . . . ?
B22 C2 C3 B20 -66.73(16) . . . . ?
B18 C2 C3 B20 -104.55(15) . . . . ?
B26 C2 C3 B20 -0.75(18) . . . . ?
B21 C2 C3 B20 37.13(13) . . . . ?
B1 C2 C3 B19 -142.28(13) . . . . ?
B22 C2 C3 B19 1.56(17) . . . . ?
B18 C2 C3 B19 -36.26(13) . . . . ?
B26 C2 C3 B19 67.54(16) . . . . ?
B21 C2 C3 B19 105.42(15) . . . . ?
B1 C2 C3 B18 -106.02(14) . . . . ?
B22 C2 C3 B18 37.81(13) . . . . ?
B26 C2 C3 B18 103.80(14) . . . . ?
B21 C2 C3 B18 141.68(14) . . . . ?
B1 C2 C3 B21 112.30(14) . . . . ?
B22 C2 C3 B21 -103.86(14) . . . . ?
B18 C2 C3 B21 -141.68(14) . . . . ?
B26 C2 C3 B21 -37.88(13) . . . . ?
C2 C3 C4 C5 -1.85(16) . . . . ?
B20 C3 C4 C5 -141.45(15) . . . . ?
B19 C3 C4 C5 137.13(15) . . . . ?
B18 C3 C4 C5 64.90(16) . . . . ?
B21 C3 C4 C5 -68.71(16) . . . . ?
C2 C3 C4 B30 136.93(15) . . . . ?
B20 C3 C4 B30 -2.7(2) . . . . ?
B19 C3 C4 B30 -84.1(2) . . . . ?
B18 C3 C4 B30 -156.31(15) . . . . ?
B21 C3 C4 B30 70.1(2) . . . . ?
C2 C3 C4 B29 -141.76(15) . . . . ?
B20 C3 C4 B29 78.6(2) . . . . ?
B19 C3 C4 B29 -2.8(2) . . . . ?
B18 C3 C4 B29 -75.00(19) . . . . ?
B21 C3 C4 B29 151.39(15) . . . . ?
C2 C3 C4 B28 -68.97(16) . . . . ?
B20 C3 C4 B28 151.43(15) . . . . ?
B19 C3 C4 B28 70.0(2) . . . . ?
B18 C3 C4 B28 -2.22(19) . . . . ?
B21 C3 C4 B28 -135.83(14) . . . . ?
C2 C3 C4 B31 64.53(16) . . . . ?
B20 C3 C4 B31 -75.07(19) . . . . ?
B19 C3 C4 B31 -156.49(15) . . . . ?
B18 C3 C4 B31 131.28(14) . . . . ?
B21 C3 C4 B31 -2.33(19) . . . . ?
C7 B1 C5 C4 -115.11(14) . . . . ?
C2 B1 C5 C4 2.38(16) . . . . ?
Br6 B1 C5 C4 129.36(12) . . . . ?
C7 B1 C5 B32 22.7(2) . . . . ?
C2 B1 C5 B32 140.17(16) . . . . ?
Br6 B1 C5 B32 -92.86(18) . . . . ?
C7 B1 C5 B31 177.99(13) . . . . ?
C2 B1 C5 B31 -64.52(17) . . . . ?
Br6 B1 C5 B31 62.46(17) . . . . ?
C7 B1 C5 B36 106.61(18) . . . . ?
C2 B1 C5 B36 -135.90(16) . . . . ?
Br6 B1 C5 B36 -8.9(2) . . . . ?
C7 B1 C5 B28 -48.60(18) . . . . ?
C2 B1 C5 B28 68.89(16) . . . . ?
Br6 B1 C5 B28 -164.14(11) . . . . ?
C3 C4 C5 B1 -0.35(16) . . . . ?
B30 C4 C5 B1 -145.56(13) . . . . ?
B29 C4 C5 B1 146.02(13) . . . . ?
B28 C4 C5 B1 109.27(14) . . . . ?
B31 C4 C5 B1 -108.92(14) . . . . ?
C3 C4 C5 B32 -147.35(13) . . . . ?
B30 C4 C5 B32 67.45(16) . . . . ?
B29 C4 C5 B32 -0.97(18) . . . . ?
B28 C4 C5 B32 -37.72(13) . . . . ?
B31 C4 C5 B32 104.09(15) . . . . ?
C3 C4 C5 B31 108.56(14) . . . . ?
B30 C4 C5 B31 -36.64(13) . . . . ?
B29 C4 C5 B31 -105.06(15) . . . . ?
B28 C4 C5 B31 -141.81(14) . . . . ?
C3 C4 C5 B36 146.81(13) . . . . ?
B30 C4 C5 B36 1.60(17) . . . . ?
B29 C4 C5 B36 -66.82(17) . . . . ?
B28 C4 C5 B36 -103.57(14) . . . . ?
B31 C4 C5 B36 38.24(13) . . . . ?
C3 C4 C5 B28 -109.63(14) . . . . ?
B30 C4 C5 B28 105.17(15) . . . . ?
B29 C4 C5 B28 36.75(13) . . . . ?
B31 C4 C5 B28 141.81(14) . . . . ?
C14 C9 C10 C11 -0.1(3) . . . . ?
N8 C9 C10 C11 179.12(15) . . . . ?
C14 C9 C10 C16 179.65(17) . . . . ?
N8 C9 C10 C16 -1.1(3) . . . . ?
C9 C10 C11 C12 -1.3(3) . . . . ?
C16 C10 C11 C12 178.96(17) . . . . ?
C10 C11 C12 C13 1.4(3) . . . . ?
C10 C11 C12 C17 -177.84(17) . . . . ?
C11 C12 C13 C14 -0.1(3) . . . . ?
C17 C12 C13 C14 179.15(17) . . . . ?
C12 C13 C14 C9 -1.2(3) . . . . ?
C12 C13 C14 C15 178.71(17) . . . . ?
C10 C9 C14 C13 1.3(3) . . . . ?
N8 C9 C14 C13 -177.93(15) . . . . ?
C10 C9 C14 C15 -178.58(17) . . . . ?
N8 C9 C14 C15 2.2(2) . . . . ?
B1 C2 B18 B23 -162.84(13) . . . . ?
C3 C2 B18 B23 98.39(14) . . . . ?
B22 C2 B18 B23 -40.55(13) . . . . ?
B26 C2 B18 B23 -4.42(17) . . . . ?
B21 C2 B18 B23 61.78(17) . . . . ?
B1 C2 B18 C3 98.77(14) . . . . ?
B22 C2 B18 C3 -138.94(14) . . . . ?
B26 C2 B18 C3 -102.81(14) . . . . ?
B21 C2 B18 C3 -36.61(13) . . . . ?
B1 C2 B18 B22 -122.29(14) . . . . ?
C3 C2 B18 B22 138.94(14) . . . . ?
B26 C2 B18 B22 36.13(13) . . . . ?
B21 C2 B18 B22 102.33(15) . . . . ?
B1 C2 B18 B19 132.44(14) . . . . ?
C3 C2 B18 B19 33.67(12) . . . . ?
B22 C2 B18 B19 -105.27(15) . . . . ?
B26 C2 B18 B19 -69.14(16) . . . . ?
B21 C2 B18 B19 -2.94(18) . . . . ?
C4 C3 B18 C2 -98.88(15) . . . . ?
B20 C3 B18 C2 103.67(14) . . . . ?
B19 C3 B18 C2 141.23(14) . . . . ?
B21 C3 B18 C2 36.09(13) . . . . ?
C4 C3 B18 B23 160.70(14) . . . . ?
C2 C3 B18 B23 -100.41(14) . . . . ?
B20 C3 B18 B23 3.26(17) . . . . ?
B19 C3 B18 B23 40.82(13) . . . . ?
B21 C3 B18 B23 -64.33(16) . . . . ?
C4 C3 B18 B22 -134.72(14) . . . . ?
C2 C3 B18 B22 -35.84(12) . . . . ?
B20 C3 B18 B22 67.83(16) . . . . ?
B19 C3 B18 B22 105.39(15) . . . . ?
B21 C3 B18 B22 0.25(18) . . . . ?
C4 C3 B18 B19 119.88(15) . . . . ?
C2 C3 B18 B19 -141.23(14) . . . . ?
B20 C3 B18 B19 -37.56(13) . . . . ?
B21 C3 B18 B19 -105.14(15) . . . . ?
C4 C3 B19 B18 -101.84(17) . . . . ?
C2 C3 B19 B18 36.30(13) . . . . ?
B20 C3 B19 B18 140.73(14) . . . . ?
B21 C3 B19 B18 103.56(14) . . . . ?
C4 C3 B19 B24 157.56(15) . . . . ?
C2 C3 B19 B24 -64.30(16) . . . . ?
B20 C3 B19 B24 40.13(12) . . . . ?
B18 C3 B19 B24 -100.60(14) . . . . ?
B21 C3 B19 B24 2.96(17) . . . . ?
C4 C3 B19 B20 117.44(17) . . . . ?
C2 C3 B19 B20 -104.42(14) . . . . ?
B18 C3 B19 B20 -140.73(14) . . . . ?
B21 C3 B19 B20 -37.17(13) . . . . ?
C4 C3 B19 B23 -140.63(15) . . . . ?
C2 C3 B19 B23 -2.49(17) . . . . ?
B20 C3 B19 B23 101.93(14) . . . . ?
B18 C3 B19 B23 -38.79(12) . . . . ?
B21 C3 B19 B23 64.77(16) . . . . ?
C2 B18 B19 C3 -32.82(12) . . . . ?
B23 B18 B19 C3 -134.62(14) . . . . ?
B22 B18 B19 C3 -95.43(14) . . . . ?
C2 B18 B19 B24 64.84(16) . . . . ?
B23 B18 B19 B24 -36.96(13) . . . . ?
C3 B18 B19 B24 97.66(14) . . . . ?
B22 B18 B19 B24 2.23(18) . . . . ?
C2 B18 B19 B20 1.75(18) . . . . ?
B23 B18 B19 B20 -100.05(15) . . . . ?
C3 B18 B19 B20 34.57(12) . . . . ?
B22 B18 B19 B20 -60.86(18) . . . . ?
C2 B18 B19 B23 101.81(14) . . . . ?
C3 B18 B19 B23 134.62(14) . . . . ?
B22 B18 B19 B23 39.19(13) . . . . ?
C4 C3 B20 B21 101.67(17) . . . . ?
C2 C3 B20 B21 -37.00(13) . . . . ?
B19 C3 B20 B21 -140.98(14) . . . . ?
B18 C3 B20 B21 -104.01(14) . . . . ?
C4 C3 B20 B24 -157.47(15) . . . . ?
C2 C3 B20 B24 63.86(16) . . . . ?
B19 C3 B20 B24 -40.12(12) . . . . ?
B18 C3 B20 B24 -3.15(17) . . . . ?
B21 C3 B20 B24 100.86(14) . . . . ?
C4 C3 B20 B19 -117.35(17) . . . . ?
C2 C3 B20 B19 103.98(14) . . . . ?
B18 C3 B20 B19 36.97(13) . . . . ?
B21 C3 B20 B19 140.98(14) . . . . ?
C4 C3 B20 B25 140.78(16) . . . . ?
C2 C3 B20 B25 2.11(17) . . . . ?
B19 C3 B20 B25 -101.87(15) . . . . ?
B18 C3 B20 B25 -64.90(16) . . . . ?
B21 C3 B20 B25 39.11(12) . . . . ?
B18 B19 B20 C3 -35.28(13) . . . . ?
B24 B19 B20 C3 -133.91(14) . . . . ?
B23 B19 B20 C3 -96.87(14) . . . . ?
C3 B19 B20 B21 35.20(13) . . . . ?
B18 B19 B20 B21 -0.08(19) . . . . ?
B24 B19 B20 B21 -98.71(15) . . . . ?
B23 B19 B20 B21 -61.67(17) . . . . ?
C3 B19 B20 B24 133.91(14) . . . . ?
B18 B19 B20 B24 98.63(15) . . . . ?
B23 B19 B20 B24 37.04(13) . . . . ?
C3 B19 B20 B25 97.01(14) . . . . ?
B18 B19 B20 B25 61.73(17) . . . . ?
B24 B19 B20 B25 -36.90(13) . . . . ?
B23 B19 B20 B25 0.14(18) . . . . ?
B1 C2 B21 B25 166.26(13) . . . . ?
C3 C2 B21 B25 -97.54(14) . . . . ?
B22 C2 B21 B25 5.34(17) . . . . ?
B18 C2 B21 B25 -60.96(16) . . . . ?
B26 C2 B21 B25 41.27(12) . . . . ?
B1 C2 B21 C3 -96.20(15) . . . . ?
B22 C2 B21 C3 102.88(14) . . . . ?
B18 C2 B21 C3 36.58(13) . . . . ?
B26 C2 B21 C3 138.81(14) . . . . ?
B1 C2 B21 B26 124.99(15) . . . . ?
C3 C2 B21 B26 -138.81(14) . . . . ?
B22 C2 B21 B26 -35.93(13) . . . . ?
B18 C2 B21 B26 -102.23(15) . . . . ?
B1 C2 B21 B20 -129.91(14) . . . . ?
C3 C2 B21 B20 -33.72(12) . . . . ?
B22 C2 B21 B20 69.16(16) . . . . ?
B18 C2 B21 B20 2.87(18) . . . . ?
B26 C2 B21 B20 105.10(15) . . . . ?
C4 C3 B21 C2 99.14(15) . . . . ?
B20 C3 B21 C2 -140.63(14) . . . . ?
B19 C3 B21 C2 -103.12(14) . . . . ?
B18 C3 B21 C2 -36.03(13) . . . . ?
C4 C3 B21 B25 -160.81(13) . . . . ?
C2 C3 B21 B25 100.06(14) . . . . ?
B20 C3 B21 B25 -40.58(13) . . . . ?
B19 C3 B21 B25 -3.06(17) . . . . ?
B18 C3 B21 B25 64.03(16) . . . . ?
C4 C3 B21 B26 135.13(14) . . . . ?
C2 C3 B21 B26 36.00(12) . . . . ?
B20 C3 B21 B26 -104.63(15) . . . . ?
B19 C3 B21 B26 -67.12(16) . . . . ?
B18 C3 B21 B26 -0.03(18) . . . . ?
C4 C3 B21 B20 -120.23(15) . . . . ?
C2 C3 B21 B20 140.63(14) . . . . ?
B19 C3 B21 B20 37.52(13) . . . . ?
B18 C3 B21 B20 104.61(15) . . . . ?
C3 B20 B21 C2 33.02(12) . . . . ?
B24 B20 B21 C2 -64.75(16) . . . . ?
B19 B20 B21 C2 -1.62(17) . . . . ?
B25 B20 B21 C2 -101.29(14) . . . . ?
C3 B20 B21 B25 134.31(14) . . . . ?
B24 B20 B21 B25 36.54(13) . . . . ?
B19 B20 B21 B25 99.67(15) . . . . ?
B24 B20 B21 C3 -97.77(14) . . . . ?
B19 B20 B21 C3 -34.64(12) . . . . ?
B25 B20 B21 C3 -134.31(14) . . . . ?
C3 B20 B21 B26 95.47(14) . . . . ?
B24 B20 B21 B26 -2.30(17) . . . . ?
B19 B20 B21 B26 60.83(17) . . . . ?
B25 B20 B21 B26 -38.84(13) . . . . ?
B1 C2 B22 B18 96.13(17) . . . . ?
C3 C2 B22 B18 -38.34(13) . . . . ?
B26 C2 B22 B18 -141.19(14) . . . . ?
B21 C2 B22 B18 -105.45(14) . . . . ?
B1 C2 B22 B26 -122.68(17) . . . . ?
C3 C2 B22 B26 102.85(14) . . . . ?
B18 C2 B22 B26 141.19(14) . . . . ?
B21 C2 B22 B26 35.74(13) . . . . ?
B1 C2 B22 B27 -163.23(15) . . . . ?
C3 C2 B22 B27 62.30(16) . . . . ?
B18 C2 B22 B27 100.64(14) . . . . ?
B26 C2 B22 B27 -40.55(12) . . . . ?
B21 C2 B22 B27 -4.81(17) . . . . ?
B1 C2 B22 B23 134.57(16) . . . . ?
C3 C2 B22 B23 0.10(17) . . . . ?
B18 C2 B22 B23 38.44(12) . . . . ?
B26 C2 B22 B23 -102.75(14) . . . . ?
B21 C2 B22 B23 -67.01(16) . . . . ?
B23 B18 B22 C2 135.33(14) . . . . ?
C3 B18 B22 C2 34.57(12) . . . . ?
B19 B18 B22 C2 96.18(14) . . . . ?
C2 B18 B22 B26 -34.95(13) . . . . ?
B23 B18 B22 B26 100.39(15) . . . . ?
C3 B18 B22 B26 -0.37(18) . . . . ?
B19 B18 B22 B26 61.24(18) . . . . ?
C2 B18 B22 B27 -98.80(14) . . . . ?
B23 B18 B22 B27 36.54(13) . . . . ?
C3 B18 B22 B27 -64.22(16) . . . . ?
B19 B18 B22 B27 -2.61(18) . . . . ?
C2 B18 B22 B23 -135.33(14) . . . . ?
C3 B18 B22 B23 -100.76(14) . . . . ?
B19 B18 B22 B23 -39.15(13) . . . . ?
C2 B18 B23 B24 -61.22(17) . . . . ?
C3 B18 B23 B24 -1.91(17) . . . . ?
B22 B18 B23 B24 -100.58(15) . . . . ?
B19 B18 B23 B24 37.36(13) . . . . ?
C2 B18 B23 B27 2.62(18) . . . . ?
C3 B18 B23 B27 61.93(16) . . . . ?
B22 B18 B23 B27 -36.75(13) . . . . ?
B19 B18 B23 B27 101.19(15) . . . . ?
C2 B18 B23 B22 39.36(12) . . . . ?
C3 B18 B23 B22 98.68(14) . . . . ?
B19 B18 B23 B22 137.94(14) . . . . ?
C2 B18 B23 B19 -98.58(14) . . . . ?
C3 B18 B23 B19 -39.26(12) . . . . ?
B22 B18 B23 B19 -137.94(14) . . . . ?
C2 B22 B23 B18 -39.01(12) . . . . ?
B26 B22 B23 B18 -101.60(15) . . . . ?
B27 B22 B23 B18 -138.72(14) . . . . ?
C2 B22 B23 B24 61.38(17) . . . . ?
B18 B22 B23 B24 100.39(15) . . . . ?
B26 B22 B23 B24 -1.21(18) . . . . ?
B27 B22 B23 B24 -38.33(13) . . . . ?
C2 B22 B23 B27 99.71(14) . . . . ?
B18 B22 B23 B27 138.72(14) . . . . ?
B26 B22 B23 B27 37.12(13) . . . . ?
C2 B22 B23 B19 -1.61(17) . . . . ?
B18 B22 B23 B19 37.40(13) . . . . ?
B26 B22 B23 B19 -64.20(17) . . . . ?
B27 B22 B23 B19 -101.32(15) . . . . ?
C3 B19 B23 B18 39.68(12) . . . . ?
B24 B19 B23 B18 137.96(14) . . . . ?
B20 B19 B23 B18 100.74(15) . . . . ?
C3 B19 B23 B24 -98.28(14) . . . . ?
B18 B19 B23 B24 -137.96(14) . . . . ?
B20 B19 B23 B24 -37.23(13) . . . . ?
C3 B19 B23 B27 -60.64(17) . . . . ?
B18 B19 B23 B27 -100.32(15) . . . . ?
B24 B19 B23 B27 37.64(13) . . . . ?
B20 B19 B23 B27 0.41(18) . . . . ?
C3 B19 B23 B22 2.46(17) . . . . ?
B18 B19 B23 B22 -37.23(13) . . . . ?
B24 B19 B23 B22 100.74(15) . . . . ?
B20 B19 B23 B22 63.51(17) . . . . ?
B18 B23 B24 B25 64.30(18) . . . . ?
B27 B23 B24 B25 -36.47(14) . . . . ?
B22 B23 B24 B25 1.52(19) . . . . ?
B19 B23 B24 B25 101.73(16) . . . . ?
B18 B23 B24 B19 -37.43(13) . . . . ?
B27 B23 B24 B19 -138.20(15) . . . . ?
B22 B23 B24 B19 -100.21(15) . . . . ?
B18 B23 B24 B20 0.06(18) . . . . ?
B27 B23 B24 B20 -100.71(15) . . . . ?
B22 B23 B24 B20 -62.72(17) . . . . ?
B19 B23 B24 B20 37.49(13) . . . . ?
B18 B23 B24 B27 100.77(15) . . . . ?
B22 B23 B24 B27 38.00(13) . . . . ?
B19 B23 B24 B27 138.20(15) . . . . ?
C3 B19 B24 B25 -1.68(17) . . . . ?
B18 B19 B24 B25 -64.25(17) . . . . ?
B20 B19 B24 B25 37.66(13) . . . . ?
B23 B19 B24 B25 -100.64(15) . . . . ?
C3 B19 B24 B23 98.96(14) . . . . ?
B18 B19 B24 B23 36.39(13) . . . . ?
B20 B19 B24 B23 138.30(14) . . . . ?
C3 B19 B24 B20 -39.34(12) . . . . ?
B18 B19 B24 B20 -101.91(14) . . . . ?
B23 B19 B24 B20 -138.30(14) . . . . ?
C3 B19 B24 B27 61.61(17) . . . . ?
B18 B19 B24 B27 -0.96(18) . . . . ?
B20 B19 B24 B27 100.94(15) . . . . ?
B23 B19 B24 B27 -37.35(13) . . . . ?
C3 B20 B24 B25 -98.80(14) . . . . ?
B21 B20 B24 B25 -36.07(12) . . . . ?
B19 B20 B24 B25 -138.38(14) . . . . ?
C3 B20 B24 B23 1.84(17) . . . . ?
B21 B20 B24 B23 64.56(16) . . . . ?
B19 B20 B24 B23 -37.75(13) . . . . ?
B25 B20 B24 B23 100.63(15) . . . . ?
C3 B20 B24 B19 39.58(12) . . . . ?
B21 B20 B24 B19 102.31(14) . . . . ?
B25 B20 B24 B19 138.38(14) . . . . ?
C3 B20 B24 B27 -61.53(16) . . . . ?
B21 B20 B24 B27 1.19(17) . . . . ?
B19 B20 B24 B27 -101.11(15) . . . . ?
B25 B20 B24 B27 37.27(13) . . . . ?
C2 B21 B25 B27 -3.62(17) . . . . ?
C3 B21 B25 B27 -62.37(16) . . . . ?
B26 B21 B25 B27 36.67(13) . . . . ?
B20 B21 B25 B27 -101.31(15) . . . . ?
C2 B21 B25 B24 60.56(16) . . . . ?
C3 B21 B25 B24 1.81(17) . . . . ?
B26 B21 B25 B24 100.85(15) . . . . ?
B20 B21 B25 B24 -37.13(13) . . . . ?
C2 B21 B25 B26 -40.29(12) . . . . ?
C3 B21 B25 B26 -99.04(13) . . . . ?
B20 B21 B25 B26 -137.98(14) . . . . ?
C2 B21 B25 B20 97.69(13) . . . . ?
C3 B21 B25 B20 38.94(12) . . . . ?
B26 B21 B25 B20 137.98(14) . . . . ?
B23 B24 B25 B21 -64.39(17) . . . . ?
B19 B24 B25 B21 -0.10(18) . . . . ?
B20 B24 B25 B21 37.31(13) . . . . ?
B27 B24 B25 B21 -100.91(15) . . . . ?
B23 B24 B25 B27 36.51(14) . . . . ?
B19 B24 B25 B27 100.81(15) . . . . ?
B20 B24 B25 B27 138.22(14) . . . . ?
B23 B24 B25 B26 -1.27(19) . . . . ?
B19 B24 B25 B26 63.03(17) . . . . ?
B20 B24 B25 B26 100.44(15) . . . . ?
B27 B24 B25 B26 -37.78(13) . . . . ?
B23 B24 B25 B20 -101.71(15) . . . . ?
B19 B24 B25 B20 -37.42(13) . . . . ?
B27 B24 B25 B20 -138.22(14) . . . . ?
C3 B20 B25 B21 -39.97(12) . . . . ?
B24 B20 B25 B21 -138.51(14) . . . . ?
B19 B20 B25 B21 -101.42(14) . . . . ?
C3 B20 B25 B27 60.82(17) . . . . ?
B21 B20 B25 B27 100.78(15) . . . . ?
B24 B20 B25 B27 -37.72(13) . . . . ?
B19 B20 B25 B27 -0.64(18) . . . . ?
C3 B20 B25 B24 98.54(14) . . . . ?
B21 B20 B25 B24 138.51(14) . . . . ?
B19 B20 B25 B24 37.08(13) . . . . ?
C3 B20 B25 B26 -2.63(18) . . . . ?
B21 B20 B25 B26 37.34(13) . . . . ?
B24 B20 B25 B26 -101.17(15) . . . . ?
B19 B20 B25 B26 -64.08(17) . . . . ?
B1 C2 B26 B21 -101.86(18) . . . . ?
C3 C2 B26 B21 38.47(13) . . . . ?
B22 C2 B26 B21 141.42(14) . . . . ?
B18 C2 B26 B21 105.47(14) . . . . ?
B1 C2 B26 B22 116.71(19) . . . . ?
C3 C2 B26 B22 -102.96(14) . . . . ?
B18 C2 B26 B22 -35.96(13) . . . . ?
B21 C2 B26 B22 -141.42(14) . . . . ?
B1 C2 B26 B27 156.97(16) . . . . ?
C3 C2 B26 B27 -62.70(16) . . . . ?
B22 C2 B26 B27 40.26(12) . . . . ?
B18 C2 B26 B27 4.30(17) . . . . ?
B21 C2 B26 B27 -101.17(14) . . . . ?
B1 C2 B26 B25 -141.29(16) . . . . ?
C3 C2 B26 B25 -0.96(17) . . . . ?
B22 C2 B26 B25 101.99(14) . . . . ?
B18 C2 B26 B25 66.04(16) . . . . ?
B21 C2 B26 B25 -39.43(12) . . . . ?
B25 B21 B26 C2 -134.06(13) . . . . ?
C3 B21 B26 C2 -34.55(11) . . . . ?
B20 B21 B26 C2 -95.37(14) . . . . ?
C2 B21 B26 B22 34.34(12) . . . . ?
B25 B21 B26 B22 -99.73(15) . . . . ?
C3 B21 B26 B22 -0.21(18) . . . . ?
B20 B21 B26 B22 -61.03(17) . . . . ?
C2 B21 B26 B27 97.86(14) . . . . ?
B25 B21 B26 B27 -36.21(13) . . . . ?
C3 B21 B26 B27 63.31(16) . . . . ?
B20 B21 B26 B27 2.49(17) . . . . ?
C2 B21 B26 B25 134.06(13) . . . . ?
C3 B21 B26 B25 99.52(14) . . . . ?
B20 B21 B26 B25 38.69(13) . . . . ?
B18 B22 B26 C2 34.97(13) . . . . ?
B27 B22 B26 C2 134.02(13) . . . . ?
B23 B22 B26 C2 97.21(14) . . . . ?
C2 B22 B26 B21 -34.60(12) . . . . ?
B18 B22 B26 B21 0.37(19) . . . . ?
B27 B22 B26 B21 99.42(15) . . . . ?
B23 B22 B26 B21 62.61(17) . . . . ?
C2 B22 B26 B27 -134.02(13) . . . . ?
B18 B22 B26 B27 -99.04(15) . . . . ?
B23 B22 B26 B27 -36.81(13) . . . . ?
C2 B22 B26 B25 -96.77(14) . . . . ?
B18 B22 B26 B25 -61.80(17) . . . . ?
B27 B22 B26 B25 37.24(13) . . . . ?
B23 B22 B26 B25 0.43(18) . . . . ?
B21 B25 B26 C2 39.86(12) . . . . ?
B27 B25 B26 C2 -99.17(14) . . . . ?
B24 B25 B26 C2 -61.10(17) . . . . ?
B20 B25 B26 C2 2.21(17) . . . . ?
B27 B25 B26 B21 -139.03(14) . . . . ?
B24 B25 B26 B21 -100.96(15) . . . . ?
B20 B25 B26 B21 -37.65(13) . . . . ?
B21 B25 B26 B22 101.47(14) . . . . ?
B27 B25 B26 B22 -37.56(13) . . . . ?
B24 B25 B26 B22 0.51(18) . . . . ?
B20 B25 B26 B22 63.83(17) . . . . ?
B21 B25 B26 B27 139.03(14) . . . . ?
B24 B25 B26 B27 38.07(13) . . . . ?
B20 B25 B26 B27 101.38(15) . . . . ?
B21 B25 B27 B23 64.76(17) . . . . ?
B24 B25 B27 B23 -36.50(13) . . . . ?
B26 B25 B27 B23 101.27(15) . . . . ?
B20 B25 B27 B23 0.90(19) . . . . ?
B21 B25 B27 B22 0.77(17) . . . . ?
B24 B25 B27 B22 -100.49(15) . . . . ?
B26 B25 B27 B22 37.29(13) . . . . ?
B20 B25 B27 B22 -63.09(17) . . . . ?
B21 B25 B27 B26 -36.52(13) . . . . ?
B24 B25 B27 B26 -137.77(14) . . . . ?
B20 B25 B27 B26 -100.38(15) . . . . ?
B21 B25 B27 B24 101.26(15) . . . . ?
B26 B25 B27 B24 137.77(14) . . . . ?
B20 B25 B27 B24 37.40(13) . . . . ?
B18 B23 B27 B25 -64.12(17) . . . . ?
B24 B23 B27 B25 36.49(14) . . . . ?
B22 B23 B27 B25 -100.76(15) . . . . ?
B19 B23 B27 B25 -0.81(18) . . . . ?
B18 B23 B27 B22 36.64(13) . . . . ?
B24 B23 B27 B22 137.25(15) . . . . ?
B19 B23 B27 B22 99.95(15) . . . . ?
B18 B23 B27 B26 -0.01(18) . . . . ?
B24 B23 B27 B26 100.60(15) . . . . ?
B22 B23 B27 B26 -36.65(13) . . . . ?
B19 B23 B27 B26 63.30(17) . . . . ?
B18 B23 B27 B24 -100.62(15) . . . . ?
B22 B23 B27 B24 -137.25(15) . . . . ?
B19 B23 B27 B24 -37.30(14) . . . . ?
C2 B22 B27 B25 2.40(17) . . . . ?
B18 B22 B27 B25 64.97(16) . . . . ?
B26 B22 B27 B25 -37.80(13) . . . . ?
B23 B22 B27 B25 101.02(15) . . . . ?
C2 B22 B27 B23 -98.62(14) . . . . ?
B18 B22 B27 B23 -36.05(13) . . . . ?
B26 B22 B27 B23 -138.82(14) . . . . ?
C2 B22 B27 B26 40.20(12) . . . . ?
B18 B22 B27 B26 102.77(14) . . . . ?
B23 B22 B27 B26 138.82(14) . . . . ?
C2 B22 B27 B24 -60.64(16) . . . . ?
B18 B22 B27 B24 1.93(18) . . . . ?
B26 B22 B27 B24 -100.84(15) . . . . ?
B23 B22 B27 B24 37.98(13) . . . . ?
C2 B26 B27 B25 98.25(14) . . . . ?
B21 B26 B27 B25 35.92(12) . . . . ?
B22 B26 B27 B25 137.95(14) . . . . ?
C2 B26 B27 B23 -2.56(17) . . . . ?
B21 B26 B27 B23 -64.89(16) . . . . ?
B22 B26 B27 B23 37.14(13) . . . . ?
B25 B26 B27 B23 -100.81(15) . . . . ?
C2 B26 B27 B22 -39.70(12) . . . . ?
B21 B26 B27 B22 -102.03(14) . . . . ?
B25 B26 B27 B22 -137.95(14) . . . . ?
C2 B26 B27 B24 60.65(16) . . . . ?
B21 B26 B27 B24 -1.69(18) . . . . ?
B22 B26 B27 B24 100.34(15) . . . . ?
B25 B26 B27 B24 -37.61(13) . . . . ?
B23 B24 B27 B25 -139.08(15) . . . . ?
B19 B24 B27 B25 -101.33(16) . . . . ?
B20 B24 B27 B25 -37.69(13) . . . . ?
B25 B24 B27 B23 139.08(15) . . . . ?
B19 B24 B27 B23 37.75(13) . . . . ?
B20 B24 B27 B23 101.40(15) . . . . ?
B25 B24 B27 B22 100.74(15) . . . . ?
B23 B24 B27 B22 -38.35(13) . . . . ?
B19 B24 B27 B22 -0.59(18) . . . . ?
B20 B24 B27 B22 63.05(17) . . . . ?
B25 B24 B27 B26 37.99(13) . . . . ?
B23 B24 B27 B26 -101.10(15) . . . . ?
B19 B24 B27 B26 -63.35(17) . . . . ?
B20 B24 B27 B26 0.30(18) . . . . ?
B1 C5 B28 B33 165.10(14) . . . . ?
C4 C5 B28 B33 -97.96(14) . . . . ?
B32 C5 B28 B33 40.85(13) . . . . ?
B31 C5 B28 B33 -61.21(17) . . . . ?
B36 C5 B28 B33 5.11(18) . . . . ?
B1 C5 B28 B32 124.25(15) . . . . ?
C4 C5 B28 B32 -138.80(14) . . . . ?
B31 C5 B28 B32 -102.06(15) . . . . ?
B36 C5 B28 B32 -35.73(13) . . . . ?
B1 C5 B28 C4 -96.95(15) . . . . ?
B32 C5 B28 C4 138.80(14) . . . . ?
B31 C5 B28 C4 36.75(13) . . . . ?
B36 C5 B28 C4 103.07(14) . . . . ?
B1 C5 B28 B29 -130.68(15) . . . . ?
C4 C5 B28 B29 -33.73(12) . . . . ?
B32 C5 B28 B29 105.07(15) . . . . ?
B31 C5 B28 B29 3.02(19) . . . . ?
B36 C5 B28 B29 69.34(17) . . . . ?
C3 C4 B28 B33 -160.40(14) . . . . ?
C5 C4 B28 B33 100.21(15) . . . . ?
B30 C4 B28 B33 -2.86(18) . . . . ?
B29 C4 B28 B33 -40.58(14) . . . . ?
B31 C4 B28 B33 64.59(16) . . . . ?
C3 C4 B28 C5 99.39(15) . . . . ?
B30 C4 B28 C5 -103.07(15) . . . . ?
B29 C4 B28 C5 -140.79(14) . . . . ?
B31 C4 B28 C5 -35.62(12) . . . . ?
C3 C4 B28 B32 135.27(14) . . . . ?
C5 C4 B28 B32 35.89(12) . . . . ?
B30 C4 B28 B32 -67.18(16) . . . . ?
B29 C4 B28 B32 -104.91(15) . . . . ?
B31 C4 B28 B32 0.26(17) . . . . ?
C3 C4 B28 B29 -119.82(16) . . . . ?
C5 C4 B28 B29 140.79(14) . . . . ?
B30 C4 B28 B29 37.73(14) . . . . ?
B31 C4 B28 B29 105.17(15) . . . . ?
C3 C4 B29 B28 102.52(17) . . . . ?
C5 C4 B29 B28 -36.74(13) . . . . ?
B30 C4 B29 B28 -140.76(15) . . . . ?
B31 C4 B29 B28 -103.28(15) . . . . ?
C3 C4 B29 B34 -156.78(15) . . . . ?
C5 C4 B29 B34 63.96(16) . . . . ?
B30 C4 B29 B34 -40.06(13) . . . . ?
B28 C4 B29 B34 100.70(15) . . . . ?
B31 C4 B29 B34 -2.58(17) . . . . ?
C3 C4 B29 B30 -116.71(18) . . . . ?
C5 C4 B29 B30 104.03(15) . . . . ?
B28 C4 B29 B30 140.76(15) . . . . ?
B31 C4 B29 B30 37.49(14) . . . . ?
C3 C4 B29 B33 141.39(16) . . . . ?
C5 C4 B29 B33 2.13(18) . . . . ?
B30 C4 B29 B33 -101.90(15) . . . . ?
B28 C4 B29 B33 38.86(13) . . . . ?
B31 C4 B29 B33 -64.41(16) . . . . ?
B33 B28 B29 C4 134.58(15) . . . . ?
C5 B28 B29 C4 33.01(12) . . . . ?
B32 B28 B29 C4 95.32(15) . . . . ?
B33 B28 B29 B34 36.98(13) . . . . ?
C5 B28 B29 B34 -64.59(16) . . . . ?
B32 B28 B29 B34 -2.28(17) . . . . ?
C4 B28 B29 B34 -97.60(14) . . . . ?
B33 B28 B29 B30 99.95(16) . . . . ?
C5 B28 B29 B30 -1.63(18) . . . . ?
B32 B28 B29 B30 60.68(18) . . . . ?
C4 B28 B29 B30 -34.64(13) . . . . ?
C5 B28 B29 B33 -101.57(15) . . . . ?
B32 B28 B29 B33 -39.27(13) . . . . ?
C4 B28 B29 B33 -134.58(15) . . . . ?
C3 C4 B30 B31 -101.84(17) . . . . ?
C5 C4 B30 B31 36.32(13) . . . . ?
B29 C4 B30 B31 140.53(14) . . . . ?
B28 C4 B30 B31 103.38(15) . . . . ?
C3 C4 B30 B34 157.77(15) . . . . ?
C5 C4 B30 B34 -64.07(16) . . . . ?
B29 C4 B30 B34 40.14(13) . . . . ?
B28 C4 B30 B34 3.00(18) . . . . ?
B31 C4 B30 B34 -100.38(15) . . . . ?
C3 C4 B30 B29 117.63(18) . . . . ?
C5 C4 B30 B29 -104.21(14) . . . . ?
B28 C4 B30 B29 -37.14(14) . . . . ?
B31 C4 B30 B29 -140.53(15) . . . . ?
C3 C4 B30 B35 -140.59(16) . . . . ?
C5 C4 B30 B35 -2.43(17) . . . . ?
B29 C4 B30 B35 101.78(15) . . . . ?
B28 C4 B30 B35 64.64(17) . . . . ?
B31 C4 B30 B35 -38.75(13) . . . . ?
B28 B29 B30 C4 35.40(13) . . . . ?
B34 B29 B30 C4 133.86(14) . . . . ?
B33 B29 B30 C4 97.06(14) . . . . ?
C4 B29 B30 B31 -35.58(13) . . . . ?
B28 B29 B30 B31 -0.18(19) . . . . ?
B34 B29 B30 B31 98.28(16) . . . . ?
B33 B29 B30 B31 61.48(17) . . . . ?
C4 B29 B30 B34 -133.86(14) . . . . ?
B28 B29 B30 B34 -98.46(15) . . . . ?
B33 B29 B30 B34 -36.81(13) . . . . ?
C4 B29 B30 B35 -97.11(14) . . . . ?
B28 B29 B30 B35 -61.71(17) . . . . ?
B34 B29 B30 B35 36.75(13) . . . . ?
B33 B29 B30 B35 -0.06(17) . . . . ?
B1 C5 B31 B35 -165.12(14) . . . . ?
C4 C5 B31 B35 97.60(14) . . . . ?
B32 C5 B31 B35 -5.04(18) . . . . ?
B36 C5 B31 B35 -40.89(13) . . . . ?
B28 C5 B31 B35 61.01(18) . . . . ?
B1 C5 B31 B36 -124.23(15) . . . . ?
C4 C5 B31 B36 138.49(13) . . . . ?
B32 C5 B31 B36 35.85(13) . . . . ?
B28 C5 B31 B36 101.90(15) . . . . ?
B1 C5 B31 C4 97.28(15) . . . . ?
B32 C5 B31 C4 -102.64(14) . . . . ?
B36 C5 B31 C4 -138.49(13) . . . . ?
B28 C5 B31 C4 -36.59(13) . . . . ?
B1 C5 B31 B30 130.75(15) . . . . ?
C4 C5 B31 B30 33.47(12) . . . . ?
B32 C5 B31 B30 -69.17(17) . . . . ?
B36 C5 B31 B30 -105.02(15) . . . . ?
B28 C5 B31 B30 -3.12(19) . . . . ?
C3 C4 B31 C5 -99.58(15) . . . . ?
B30 C4 B31 C5 140.98(14) . . . . ?
B29 C4 B31 C5 103.01(14) . . . . ?
B28 C4 B31 C5 35.83(12) . . . . ?
C3 C4 B31 B35 159.84(14) . . . . ?
C5 C4 B31 B35 -100.59(15) . . . . ?
B30 C4 B31 B35 40.40(13) . . . . ?
B29 C4 B31 B35 2.42(18) . . . . ?
B28 C4 B31 B35 -64.76(16) . . . . ?
C3 C4 B31 B36 -135.91(14) . . . . ?
C5 C4 B31 B36 -36.33(12) . . . . ?
B30 C4 B31 B36 104.66(14) . . . . ?
B29 C4 B31 B36 66.68(16) . . . . ?
B28 C4 B31 B36 -0.50(17) . . . . ?
C3 C4 B31 B30 119.44(15) . . . . ?
C5 C4 B31 B30 -140.98(14) . . . . ?
B29 C4 B31 B30 -37.97(14) . . . . ?
B28 C4 B31 B30 -105.16(15) . . . . ?
C4 B30 B31 C5 -32.91(12) . . . . ?
B34 B30 B31 C5 64.94(16) . . . . ?
B29 B30 B31 C5 1.91(18) . . . . ?
B35 B30 B31 C5 101.77(15) . . . . ?
C4 B30 B31 B35 -134.68(14) . . . . ?
B34 B30 B31 B35 -36.84(13) . . . . ?
B29 B30 B31 B35 -99.86(16) . . . . ?
C4 B30 B31 B36 -95.55(14) . . . . ?
B34 B30 B31 B36 2.29(18) . . . . ?
B29 B30 B31 B36 -60.73(18) . . . . ?
B35 B30 B31 B36 39.13(14) . . . . ?
B34 B30 B31 C4 97.84(14) . . . . ?
B29 B30 B31 C4 34.82(13) . . . . ?
B35 B30 B31 C4 134.68(14) . . . . ?
B1 C5 B32 B28 -98.32(19) . . . . ?
C4 C5 B32 B28 38.39(13) . . . . ?
B31 C5 B32 B28 105.82(14) . . . . ?
B36 C5 B32 B28 141.54(14) . . . . ?
B1 C5 B32 B36 120.15(19) . . . . ?
C4 C5 B32 B36 -103.15(14) . . . . ?
B31 C5 B32 B36 -35.72(13) . . . . ?
B28 C5 B32 B36 -141.54(14) . . . . ?
B1 C5 B32 B37 160.52(16) . . . . ?
C4 C5 B32 B37 -62.77(17) . . . . ?
B31 C5 B32 B37 4.66(18) . . . . ?
B36 C5 B32 B37 40.38(13) . . . . ?
B28 C5 B32 B37 -101.16(15) . . . . ?
B1 C5 B32 B33 -137.35(17) . . . . ?
C4 C5 B32 B33 -0.64(18) . . . . ?
B31 C5 B32 B33 66.79(17) . . . . ?
B36 C5 B32 B33 102.51(15) . . . . ?
B28 C5 B32 B33 -39.03(13) . . . . ?
B33 B28 B32 C5 -134.78(14) . . . . ?
C4 B28 B32 C5 -34.60(11) . . . . ?
B29 B28 B32 C5 -95.63(14) . . . . ?
B33 B28 B32 B36 -100.10(15) . . . . ?
C5 B28 B32 B36 34.68(12) . . . . ?
C4 B28 B32 B36 0.08(17) . . . . ?
B29 B28 B32 B36 -60.95(17) . . . . ?
B33 B28 B32 B37 -36.16(13) . . . . ?
C5 B28 B32 B37 98.62(14) . . . . ?
C4 B28 B32 B37 64.02(16) . . . . ?
B29 B28 B32 B37 2.99(18) . . . . ?
C5 B28 B32 B33 134.78(14) . . . . ?
C4 B28 B32 B33 100.18(14) . . . . ?
B29 B28 B32 B33 39.15(13) . . . . ?
C5 B28 B33 B37 -3.16(18) . . . . ?
B32 B28 B33 B37 36.51(13) . . . . ?
C4 B28 B33 B37 -62.19(17) . . . . ?
B29 B28 B33 B37 -101.13(15) . . . . ?
C5 B28 B33 B34 60.46(17) . . . . ?
B32 B28 B33 B34 100.14(16) . . . . ?
C4 B28 B33 B34 1.43(18) . . . . ?
B29 B28 B33 B34 -37.51(13) . . . . ?
C5 B28 B33 B32 -39.67(12) . . . . ?
C4 B28 B33 B32 -98.70(14) . . . . ?
B29 B28 B33 B32 -137.64(14) . . . . ?
C5 B28 B33 B29 97.97(14) . . . . ?
B32 B28 B33 B29 137.64(14) . . . . ?
C4 B28 B33 B29 38.94(12) . . . . ?
C5 B32 B33 B28 39.67(13) . . . . ?
B36 B32 B33 B28 102.15(15) . . . . ?
B37 B32 B33 B28 139.22(15) . . . . ?
C5 B32 B33 B37 -99.55(15) . . . . ?
B28 B32 B33 B37 -139.22(15) . . . . ?
B36 B32 B33 B37 -37.07(14) . . . . ?
C5 B32 B33 B34 -61.19(17) . . . . ?
B28 B32 B33 B34 -100.86(15) . . . . ?
B36 B32 B33 B34 1.29(19) . . . . ?
B37 B32 B33 B34 38.36(14) . . . . ?
C5 B32 B33 B29 1.90(18) . . . . ?
B28 B32 B33 B29 -37.77(13) . . . . ?
B36 B32 B33 B29 64.38(18) . . . . ?
B37 B32 B33 B29 101.45(15) . . . . ?
C4 B29 B33 B28 -39.86(13) . . . . ?
B34 B29 B33 B28 -137.96(14) . . . . ?
B30 B29 B33 B28 -101.04(14) . . . . ?
C4 B29 B33 B37 60.93(16) . . . . ?
B28 B29 B33 B37 100.79(15) . . . . ?
B34 B29 B33 B37 -37.17(13) . . . . ?
B30 B29 B33 B37 -0.25(17) . . . . ?
C4 B29 B33 B34 98.10(14) . . . . ?
B28 B29 B33 B34 137.96(14) . . . . ?
B30 B29 B33 B34 36.92(13) . . . . ?
C4 B29 B33 B32 -2.43(18) . . . . ?
B28 B29 B33 B32 37.43(13) . . . . ?
B34 B29 B33 B32 -100.53(15) . . . . ?
B30 B29 B33 B32 -63.61(17) . . . . ?
B28 B33 B34 B35 -64.17(19) . . . . ?
B37 B33 B34 B35 36.80(14) . . . . ?
B32 B33 B34 B35 -1.5(2) . . . . ?
B29 B33 B34 B35 -101.80(15) . . . . ?
B28 B33 B34 B30 0.33(19) . . . . ?
B37 B33 B34 B30 101.29(15) . . . . ?
B32 B33 B34 B30 63.02(18) . . . . ?
B29 B33 B34 B30 -37.31(13) . . . . ?
B28 B33 B34 B37 -100.97(15) . . . . ?
B32 B33 B34 B37 -38.28(14) . . . . ?
B29 B33 B34 B37 -138.60(14) . . . . ?
B28 B33 B34 B29 37.64(13) . . . . ?
B37 B33 B34 B29 138.60(14) . . . . ?
B32 B33 B34 B29 100.32(15) . . . . ?
C4 B30 B34 B35 99.09(14) . . . . ?
B31 B30 B34 B35 36.32(13) . . . . ?
B29 B30 B34 B35 138.52(14) . . . . ?
C4 B30 B34 B33 -1.98(18) . . . . ?
B31 B30 B34 B33 -64.75(18) . . . . ?
B29 B30 B34 B33 37.45(14) . . . . ?
B35 B30 B34 B33 -101.07(15) . . . . ?
C4 B30 B34 B37 61.60(18) . . . . ?
B31 B30 B34 B37 -1.18(19) . . . . ?
B29 B30 B34 B37 101.03(15) . . . . ?
B35 B30 B34 B37 -37.49(14) . . . . ?
C4 B30 B34 B29 -39.43(12) . . . . ?
B31 B30 B34 B29 -102.20(14) . . . . ?
B35 B30 B34 B29 -138.52(14) . . . . ?
C4 B29 B34 B35 1.73(18) . . . . ?
B28 B29 B34 B35 64.52(17) . . . . ?
B30 B29 B34 B35 -37.66(13) . . . . ?
B33 B29 B34 B35 100.92(15) . . . . ?
C4 B29 B34 B33 -99.19(14) . . . . ?
B28 B29 B34 B33 -36.40(12) . . . . ?
B30 B29 B34 B33 -138.59(14) . . . . ?
C4 B29 B34 B30 39.39(12) . . . . ?
B28 B29 B34 B30 102.19(14) . . . . ?
B33 B29 B34 B30 138.59(14) . . . . ?
C4 B29 B34 B37 -62.12(16) . . . . ?
B28 B29 B34 B37 0.67(17) . . . . ?
B30 B29 B34 B37 -101.51(15) . . . . ?
B33 B29 B34 B37 37.07(13) . . . . ?
C5 B31 B35 B34 -60.32(17) . . . . ?
B36 B31 B35 B34 -100.23(15) . . . . ?
C4 B31 B35 B34 -1.18(18) . . . . ?
B30 B31 B35 B34 37.51(13) . . . . ?
C5 B31 B35 B37 3.27(18) . . . . ?
B36 B31 B35 B37 -36.63(14) . . . . ?
C4 B31 B35 B37 62.41(17) . . . . ?
B30 B31 B35 B37 101.11(16) . . . . ?
C5 B31 B35 B36 39.90(13) . . . . ?
C4 B31 B35 B36 99.05(14) . . . . ?
B30 B31 B35 B36 137.74(14) . . . . ?
C5 B31 B35 B30 -97.84(14) . . . . ?
B36 B31 B35 B30 -137.74(14) . . . . ?
C4 B31 B35 B30 -38.69(12) . . . . ?
B33 B34 B35 B31 63.93(18) . . . . ?
B30 B34 B35 B31 -37.74(13) . . . . ?
B37 B34 B35 B31 100.60(15) . . . . ?
B29 B34 B35 B31 -0.33(19) . . . . ?
B33 B34 B35 B37 -36.68(14) . . . . ?
B30 B34 B35 B37 -138.35(14) . . . . ?
B29 B34 B35 B37 -100.93(15) . . . . ?
B33 B34 B35 B36 1.11(19) . . . . ?
B30 B34 B35 B36 -100.56(15) . . . . ?
B37 B34 B35 B36 37.79(14) . . . . ?
B29 B34 B35 B36 -63.15(18) . . . . ?
B33 B34 B35 B30 101.67(16) . . . . ?
B37 B34 B35 B30 138.35(14) . . . . ?
B29 B34 B35 B30 37.41(13) . . . . ?
C4 B30 B35 B31 39.77(12) . . . . ?
B34 B30 B35 B31 137.96(14) . . . . ?
B29 B30 B35 B31 100.96(14) . . . . ?
C4 B30 B35 B34 -98.19(14) . . . . ?
B31 B30 B35 B34 -137.96(14) . . . . ?
B29 B30 B35 B34 -37.00(13) . . . . ?
C4 B30 B35 B37 -60.84(16) . . . . ?
B31 B30 B35 B37 -100.61(15) . . . . ?
B34 B30 B35 B37 37.35(13) . . . . ?
B29 B30 B35 B37 0.35(17) . . . . ?
C4 B30 B35 B36 2.33(17) . . . . ?
B31 B30 B35 B36 -37.44(13) . . . . ?
B34 B30 B35 B36 100.52(15) . . . . ?
B29 B30 B35 B36 63.52(16) . . . . ?
B1 C5 B36 B31 98.13(18) . . . . ?
C4 C5 B36 B31 -38.96(12) . . . . ?
B32 C5 B36 B31 -141.47(14) . . . . ?
B28 C5 B36 B31 -105.99(14) . . . . ?
B1 C5 B36 B32 -120.40(19) . . . . ?
C4 C5 B36 B32 102.51(14) . . . . ?
B31 C5 B36 B32 141.47(14) . . . . ?
B28 C5 B36 B32 35.48(13) . . . . ?
B1 C5 B36 B37 -160.76(16) . . . . ?
C4 C5 B36 B37 62.15(16) . . . . ?
B32 C5 B36 B37 -40.37(13) . . . . ?
B31 C5 B36 B37 101.11(15) . . . . ?
B28 C5 B36 B37 -4.89(17) . . . . ?
B1 C5 B36 B35 137.06(16) . . . . ?
C4 C5 B36 B35 -0.03(17) . . . . ?
B32 C5 B36 B35 -102.54(14) . . . . ?
B31 C5 B36 B35 38.93(12) . . . . ?
B28 C5 B36 B35 -67.07(16) . . . . ?
B35 B31 B36 C5 134.75(14) . . . . ?
C4 B31 B36 C5 34.94(11) . . . . ?
B30 B31 B36 C5 95.76(14) . . . . ?
C5 B31 B36 B32 -34.40(12) . . . . ?
B35 B31 B36 B32 100.35(15) . . . . ?
C4 B31 B36 B32 0.54(17) . . . . ?
B30 B31 B36 B32 61.36(17) . . . . ?
C5 B31 B36 B37 -98.27(15) . . . . ?
B35 B31 B36 B37 36.49(13) . . . . ?
C4 B31 B36 B37 -63.33(16) . . . . ?
B30 B31 B36 B37 -2.51(18) . . . . ?
C5 B31 B36 B35 -134.75(14) . . . . ?
C4 B31 B36 B35 -99.82(14) . . . . ?
B30 B31 B36 B35 -38.99(14) . . . . ?
B28 B32 B36 C5 -34.91(13) . . . . ?
B37 B32 B36 C5 -134.17(14) . . . . ?
B33 B32 B36 C5 -97.42(15) . . . . ?
C5 B32 B36 B31 34.51(12) . . . . ?
B28 B32 B36 B31 -0.40(18) . . . . ?
B37 B32 B36 B31 -99.66(15) . . . . ?
B33 B32 B36 B31 -62.92(17) . . . . ?
C5 B32 B36 B37 134.17(14) . . . . ?
B28 B32 B36 B37 99.27(15) . . . . ?
B33 B32 B36 B37 36.75(14) . . . . ?
C5 B32 B36 B35 96.82(15) . . . . ?
B28 B32 B36 B35 61.91(17) . . . . ?
B37 B32 B36 B35 -37.36(14) . . . . ?
B33 B32 B36 B35 -0.61(19) . . . . ?
B31 B35 B36 C5 -39.28(12) . . . . ?
B34 B35 B36 C5 61.67(17) . . . . ?
B37 B35 B36 C5 99.63(15) . . . . ?
B30 B35 B36 C5 -1.44(17) . . . . ?
B34 B35 B36 B31 100.95(16) . . . . ?
B37 B35 B36 B31 138.91(15) . . . . ?
B30 B35 B36 B31 37.83(13) . . . . ?
B31 B35 B36 B32 -101.25(15) . . . . ?
B34 B35 B36 B32 -0.30(19) . . . . ?
B37 B35 B36 B32 37.65(14) . . . . ?
B30 B35 B36 B32 -63.42(17) . . . . ?
B31 B35 B36 B37 -138.91(15) . . . . ?
B34 B35 B36 B37 -37.96(14) . . . . ?
B30 B35 B36 B37 -101.07(16) . . . . ?
B28 B33 B37 B35 64.16(17) . . . . ?
B34 B33 B37 B35 -36.57(13) . . . . ?
B32 B33 B37 B35 100.41(15) . . . . ?
B29 B33 B37 B35 0.47(18) . . . . ?
B28 B33 B37 B36 0.23(19) . . . . ?
B34 B33 B37 B36 -100.50(16) . . . . ?
B32 B33 B37 B36 36.49(13) . . . . ?
B29 B33 B37 B36 -63.46(17) . . . . ?
B28 B33 B37 B34 100.73(15) . . . . ?
B32 B33 B37 B34 136.99(15) . . . . ?
B29 B33 B37 B34 37.04(13) . . . . ?
B28 B33 B37 B32 -36.26(13) . . . . ?
B34 B33 B37 B32 -136.99(15) . . . . ?
B29 B33 B37 B32 -99.95(15) . . . . ?
B31 B35 B37 B33 -64.30(17) . . . . ?
B34 B35 B37 B33 36.69(13) . . . . ?
B36 B35 B37 B33 -100.80(15) . . . . ?
B30 B35 B37 B33 -0.50(18) . . . . ?
B31 B35 B37 B36 36.50(14) . . . . ?
B34 B35 B37 B36 137.49(15) . . . . ?
B30 B35 B37 B36 100.30(15) . . . . ?
B31 B35 B37 B34 -101.00(16) . . . . ?
B36 B35 B37 B34 -137.49(15) . . . . ?
B30 B35 B37 B34 -37.20(13) . . . . ?
B31 B35 B37 B32 -0.49(19) . . . . ?
B34 B35 B37 B32 100.51(16) . . . . ?
B36 B35 B37 B32 -36.99(14) . . . . ?
B30 B35 B37 B32 63.31(17) . . . . ?
C5 B36 B37 B33 2.79(18) . . . . ?
B31 B36 B37 B33 65.08(17) . . . . ?
B32 B36 B37 B33 -37.00(14) . . . . ?
B35 B36 B37 B33 101.14(16) . . . . ?
C5 B36 B37 B35 -98.35(15) . . . . ?
B31 B36 B37 B35 -36.06(13) . . . . ?
B32 B36 B37 B35 -138.14(15) . . . . ?
C5 B36 B37 B34 -60.58(17) . . . . ?
B31 B36 B37 B34 1.71(19) . . . . ?
B32 B36 B37 B34 -100.37(16) . . . . ?
B35 B36 B37 B34 37.77(14) . . . . ?
C5 B36 B37 B32 39.79(13) . . . . ?
B31 B36 B37 B32 102.08(15) . . . . ?
B35 B36 B37 B32 138.14(15) . . . . ?
B35 B34 B37 B33 -139.04(15) . . . . ?
B30 B34 B37 B33 -101.26(16) . . . . ?
B29 B34 B37 B33 -37.37(13) . . . . ?
B33 B34 B37 B35 139.04(15) . . . . ?
B30 B34 B37 B35 37.78(14) . . . . ?
B29 B34 B37 B35 101.67(15) . . . . ?
B35 B34 B37 B36 -38.09(14) . . . . ?
B33 B34 B37 B36 100.94(15) . . . . ?
B30 B34 B37 B36 -0.32(19) . . . . ?
B29 B34 B37 B36 63.58(18) . . . . ?
B35 B34 B37 B32 -100.55(15) . . . . ?
B33 B34 B37 B32 38.49(13) . . . . ?
B30 B34 B37 B32 -62.77(18) . . . . ?
B29 B34 B37 B32 1.12(18) . . . . ?
C5 B32 B37 B33 98.82(15) . . . . ?
B28 B32 B37 B33 35.81(13) . . . . ?
B36 B32 B37 B33 138.82(15) . . . . ?
C5 B32 B37 B35 -2.47(18) . . . . ?
B28 B32 B37 B35 -65.48(17) . . . . ?
B36 B32 B37 B35 37.53(14) . . . . ?
B33 B32 B37 B35 -101.29(16) . . . . ?
C5 B32 B37 B36 -40.00(13) . . . . ?
B28 B32 B37 B36 -103.01(15) . . . . ?
B33 B32 B37 B36 -138.82(15) . . . . ?
C5 B32 B37 B34 60.52(17) . . . . ?
B28 B32 B37 B34 -2.49(18) . . . . ?
B36 B32 B37 B34 100.51(16) . . . . ?
B33 B32 B37 B34 -38.31(13) . . . . ?
